data_4112791
loop_
_publ_author_name
'Sergio Bambirra'
'Marco W. Bouwkamp'
'Auke Meetsma'
'Bart Hessen'

_publ_contact_author_address
;
      Crystal Structure Center,
      Inorganic Solid State Chemistry Laboratory
      Chemical Physics,
      Materials Science Center,
      Groningen University,
      Nijenborgh 4,
      NL-9747 AG Groningen,
      The Netherlands.
;
_publ_contact_author_email A.Meetsma@fwn.rug.nl
_publ_contact_author_fax '+31 50 3634441'
_publ_contact_author_name
;
    Drs. A. Meetsma
;
_publ_contact_author_phone '+31 50 3634368'
_publ_section_title
;
 One Ligand Fits All: Cationic Mono(amidinate) Alkyl Catalysts over the
 Full Size Range of the Group 3 and Lanthanide Metals
;
_journal_name_full 'Journal of the American Chemical Society'
_journal_page_first 9182
_journal_page_last 9183
_journal_paper_doi 10.1021/ja0475297
_journal_volume 126
_journal_year 2004
_chemical_compound_source 'see text'
_chemical_formula_moiety 'C51 H82 La N2 O4 Si, C24 H20 B, 0.5(C6 H12), 1.5(C4 H8 O)'
_chemical_formula_sum 'C84 H120 B La N2 O5.5 Si'
_chemical_formula_weight 1423.69
_chemical_name_systematic ' ?'
_space_group_IT_number 15
_symmetry_cell_setting monoclinic
_symmetry_Int_Tables_number 15
_symmetry_space_group_name_Hall '-C 2yc'
_symmetry_space_group_name_H-M 'C 1 2/c 1'
_atom_sites_solution_hydrogens geom
_atom_sites_solution_primary heavy
_atom_sites_solution_secondary direct
_audit_creation_date '2004-02-06  12:43:22'
_audit_creation_method
;
  PLATON <TABLE ACC> option
  SHELXL97-2 & Manual Editing
;
_audit_update_record
;
  ?
;
_cell_angle_alpha 90
_cell_angle_beta 117.101(1)
_cell_angle_gamma 90
_cell_formula_units_Z 8
_cell_length_a 51.220(3)
_cell_length_b 14.0298(9)
_cell_length_c 24.128(2)
_cell_measurement_reflns_used 8326
_cell_measurement_temperature 100(1)
_cell_measurement_theta_max 23.21
_cell_measurement_theta_min 2.28
_cell_volume 15434.8(19)
_computing_cell_refinement 'SAINT, Bruker Version 6.02A, 2000'
_computing_data_collection 'SMART, Bruker Version 5.624, 2001'
_computing_data_reduction 'XPREP, Bruker Version 5.1/NT, 2000'
_computing_molecular_graphics
;
  PLUTO (Meetsma, 2003)
  PLATON (Spek, 1994)
;
_computing_publication_material 'PLATON (Spek, 1990)'
_computing_structure_refinement 'SHELXL-97 (Sheldrick, 1997)'
_computing_structure_solution
;
  DIRDIF-99 (Beurskens et al., 1999)
   isomorphous with the Nd-compound
;
_diffrn_ambient_temperature 100(1)
_diffrn_detector_area_resol_mean '4096x4096 / 62x62 (binned 512)'
_diffrn_measured_fraction_theta_full 0.999
_diffrn_measured_fraction_theta_max 0.999
_diffrn_measurement_device_type
;
   Bruker Smart Apex
;
_diffrn_measurement_method 'phi and omega scans'
_diffrn_radiation_detector
;
   CCD area-detector
;
_diffrn_radiation_monochromator 'parallel mounted graphite'
_diffrn_radiation_source 'fine focus sealed Siemens Mo tube '
_diffrn_radiation_type MoK\a
_diffrn_radiation_wavelength 0.71073
_diffrn_reflns_av_R_equivalents 0.1232
_diffrn_reflns_av_sigmaI/netI 0.1225
_diffrn_reflns_limit_h_max 60
_diffrn_reflns_limit_h_min -60
_diffrn_reflns_limit_k_max 16
_diffrn_reflns_limit_k_min -16
_diffrn_reflns_limit_l_max 28
_diffrn_reflns_limit_l_min -28
_diffrn_reflns_number 54138
_diffrn_reflns_reduction_process
;
  Intensity data were corrected for Lorentz and polarization
   effects, decay and absorption and reduced to F~o~^2^
   using SAINT (Bruker, 2000) and SADABS (Sheldrick, 2001)
;
_diffrn_reflns_theta_full 25.00
_diffrn_reflns_theta_max 25.03
_diffrn_reflns_theta_min 2.27
_exptl_absorpt_coefficient_mu 0.621
_exptl_absorpt_correction_T_max 0.9643
_exptl_absorpt_correction_T_min 0.7680
_exptl_absorpt_correction_type multi-scan
_exptl_absorpt_process_details '(SADABS, Sheldrick, Bruker, 2000))'
_exptl_crystal_colour colorless
_exptl_crystal_density_diffrn 1.225
_exptl_crystal_description platelet
_exptl_crystal_F_000 6064
_exptl_crystal_size_max 0.35
_exptl_crystal_size_mid 0.15
_exptl_crystal_size_min 0.06
_refine_diff_density_max 0.578
_refine_diff_density_min -0.659
_refine_diff_density_rms 0.095
_refine_ls_extinction_method none
_refine_ls_goodness_of_fit_ref 0.985
_refine_ls_hydrogen_treatment constr
_refine_ls_matrix_type full
_refine_ls_number_parameters 863
_refine_ls_number_reflns 13622
_refine_ls_number_restraints 0
_refine_ls_restrained_S_all 0.985
_refine_ls_R_factor_all 0.1068
_refine_ls_R_factor_gt 0.0491
_refine_ls_shift/su_max 0.001
_refine_ls_shift/su_mean 0.000
_refine_ls_structure_factor_coef Fsqd
_refine_ls_weighting_details 'calc w=1/[\s^2^(Fo^2^)+(0.0459P)^2^+0.0P] where P=(Fo^2^+2Fc^2^)/3'
_refine_ls_weighting_scheme calc
_refine_ls_wR_factor_gt 0.1000
_refine_ls_wR_factor_ref 0.1178
_reflns_number_gt 8489
_reflns_number_total 13622
_reflns_threshold_expression I>2\s(I)
_cod_data_source_file ja0475297si20040519_103315.cif
_cod_data_source_block global
_cod_original_cell_volume 15434.9(19)
_cod_original_sg_symbol_H-M 'C 2/c'
_cod_original_formula_sum 'C84 H120 B La N2 O5.5     Si'
_cod_database_code 4112791
_vrn_publ_code_squeezed_elec 0.0
_vrn_publ_code_void_volume 329.0
_vrn_publ_code_frame_time_sec 30.0
_vrn_publ_code_meas_time_hour 18.3

loop_
_symmetry_equiv_pos_as_xyz
x,y,z
-x,y,1/2-z
-x,-y,-z
x,-y,1/2+z
1/2+x,1/2+y,z
1/2-x,1/2+y,1/2-z
1/2-x,1/2-y,-z
1/2+x,1/2-y,1/2+z

loop_
_atom_site_aniso_label
_atom_site_aniso_U_11
_atom_site_aniso_U_22
_atom_site_aniso_U_33
_atom_site_aniso_U_23
_atom_site_aniso_U_13
_atom_site_aniso_U_12
La1 0.0173(1) 0.0147(1) 0.0189(2) -0.0018(2) 0.0086(1) 0.0002(1)
Si1 0.0453(9) 0.0232(9) 0.0363(10) 0.0025(7) 0.0171(8) 0.0019(7)
O11 0.0256(18) 0.028(2) 0.021(2) -0.0034(16) 0.0086(16) 0.0050(15)
O12 0.0230(18) 0.0180(19) 0.034(2) -0.0039(16) 0.0103(16) -0.0013(15)
O13 0.0225(18) 0.0215(19) 0.030(2) -0.0036(16) 0.0138(16) -0.0019(15)
O14 0.0245(18) 0.0171(18) 0.025(2) -0.0012(15) 0.0077(16) 0.0013(14)
N11 0.0186(19) 0.015(2) 0.021(2) 0.0017(19) 0.0107(17) -0.0008(18)
N12 0.020(2) 0.020(2) 0.017(2) -0.0044(18) 0.0097(18) -0.0014(17)
C11 0.016(2) 0.017(3) 0.019(3) -0.003(2) 0.009(2) -0.001(2)
C12 0.018(2) 0.021(3) 0.028(3) -0.008(2) 0.011(2) -0.003(2)
C13 0.036(3) 0.032(3) 0.026(3) -0.006(3) 0.021(3) -0.006(3)
C14 0.049(4) 0.030(3) 0.032(3) -0.010(3) 0.025(3) -0.004(3)
C15 0.036(3) 0.012(3) 0.035(3) -0.001(2) 0.016(3) 0.003(2)
C16 0.021(3) 0.025(3) 0.028(3) -0.003(2) 0.014(2) -0.002(2)
C17 0.030(3) 0.026(3) 0.017(3) -0.004(2) 0.011(2) -0.006(2)
C18 0.036(3) 0.027(3) 0.030(3) 0.005(3) 0.010(3) -0.006(3)
C19 0.057(4) 0.029(3) 0.037(4) -0.001(3) 0.029(3) -0.007(3)
C110 0.021(3) 0.017(3) 0.026(3) -0.001(2) 0.014(2) 0.000(2)
C111 0.028(3) 0.024(3) 0.031(3) -0.001(3) 0.011(2) -0.001(2)
C112 0.031(3) 0.019(3) 0.034(3) 0.000(2) 0.016(3) -0.002(2)
C113 0.023(2) 0.012(3) 0.019(3) 0.007(2) 0.010(2) 0.003(2)
C114 0.018(2) 0.014(2) 0.023(3) -0.001(2) 0.007(2) 0.002(2)
C115 0.021(3) 0.020(3) 0.030(3) 0.001(2) 0.014(2) 0.000(2)
C116 0.026(3) 0.024(3) 0.023(3) -0.005(2) 0.006(2) -0.004(2)
C117 0.021(3) 0.024(3) 0.040(4) -0.001(3) 0.012(3) -0.005(2)
C118 0.019(3) 0.025(3) 0.032(3) -0.002(2) 0.013(2) -0.003(2)
C119 0.018(2) 0.019(3) 0.025(3) 0.000(2) 0.008(2) 0.001(2)
C120 0.018(2) 0.019(3) 0.027(3) -0.004(2) 0.011(2) -0.002(2)
C121 0.018(3) 0.023(3) 0.024(3) -0.002(2) 0.011(2) 0.002(2)
C122 0.030(3) 0.030(3) 0.028(3) 0.001(2) 0.017(3) 0.005(2)
C123 0.028(3) 0.035(3) 0.043(3) -0.001(3) 0.021(3) 0.011(3)
C124 0.027(3) 0.022(3) 0.036(3) -0.001(2) 0.013(3) 0.009(2)
C125 0.020(2) 0.018(3) 0.028(3) -0.004(2) 0.010(2) 0.000(2)
C126 0.026(3) 0.026(3) 0.029(3) 0.005(2) 0.015(2) 0.003(2)
C127 0.037(3) 0.030(3) 0.034(3) 0.009(3) 0.008(3) 0.010(3)
C128 0.042(3) 0.044(4) 0.029(3) 0.009(3) 0.012(3) 0.008(3)
C129 0.020(3) 0.030(3) 0.023(3) 0.004(2) 0.006(2) 0.005(2)
C130 0.039(3) 0.034(4) 0.026(3) 0.002(3) 0.007(3) 0.004(3)
C131 0.037(3) 0.033(3) 0.039(4) 0.008(3) 0.010(3) 0.003(3)
C132 0.034(3) 0.035(3) 0.022(3) -0.004(3) 0.012(3) 0.007(3)
C133 0.037(3) 0.038(3) 0.028(3) -0.011(3) 0.017(3) 0.003(3)
C134 0.030(3) 0.022(3) 0.053(4) -0.007(3) 0.024(3) 0.003(2)
C135 0.028(3) 0.031(3) 0.036(3) -0.001(3) 0.012(3) 0.007(2)
C136 0.034(3) 0.016(3) 0.032(3) -0.007(2) 0.009(3) 0.000(2)
C137 0.043(3) 0.031(3) 0.040(4) -0.014(3) 0.022(3) -0.013(3)
C138 0.028(3) 0.052(4) 0.033(3) -0.015(3) 0.013(3) -0.012(3)
C139 0.023(3) 0.031(3) 0.033(3) -0.004(3) 0.008(3) 0.001(2)
C140 0.031(3) 0.020(3) 0.033(3) 0.001(3) 0.020(2) -0.002(2)
C141 0.038(3) 0.038(4) 0.043(4) 0.014(3) 0.027(3) 0.007(3)
C142 0.036(3) 0.026(3) 0.043(3) -0.006(3) 0.020(3) 0.005(3)
C143 0.025(3) 0.019(3) 0.045(3) 0.003(2) 0.017(3) 0.001(2)
C144 0.038(3) 0.025(3) 0.018(3) 0.003(2) 0.008(3) 0.007(2)
C145 0.034(3) 0.033(3) 0.038(4) -0.004(3) -0.002(3) 0.010(3)
C146 0.027(3) 0.023(3) 0.036(3) 0.008(3) 0.015(3) 0.000(2)
C147 0.030(3) 0.014(3) 0.032(3) 0.002(2) 0.013(3) -0.002(2)
C148 0.030(3) 0.027(3) 0.022(3) -0.007(2) 0.014(2) -0.004(2)
C149 0.154(7) 0.023(4) 0.075(5) 0.004(4) 0.065(5) 0.013(4)
C150 0.081(6) 0.064(5) 0.095(6) 0.044(5) 0.004(5) -0.011(4)
C151 0.100(6) 0.035(4) 0.095(6) 0.017(4) 0.068(5) 0.003(4)
C21 0.025(3) 0.021(3) 0.019(3) 0.003(2) 0.013(2) 0.000(2)
C22 0.024(3) 0.018(3) 0.017(3) 0.000(2) 0.009(2) 0.003(2)
C23 0.033(3) 0.020(3) 0.023(3) 0.003(2) 0.015(2) 0.008(2)
C24 0.022(3) 0.029(3) 0.025(3) 0.011(2) 0.010(2) 0.006(2)
C25 0.031(3) 0.027(3) 0.028(3) 0.000(3) 0.013(3) -0.002(2)
C26 0.034(3) 0.016(3) 0.028(3) 0.002(2) 0.016(3) 0.007(2)
C27 0.026(3) 0.015(3) 0.027(3) -0.004(2) 0.014(2) 0.003(2)
C28 0.036(3) 0.023(3) 0.031(3) 0.004(2) 0.017(3) 0.009(2)
C29 0.055(4) 0.034(3) 0.031(3) 0.004(3) 0.026(3) 0.012(3)
C210 0.061(4) 0.020(3) 0.035(4) 0.001(2) 0.036(3) 0.004(3)
C211 0.041(3) 0.018(3) 0.046(4) -0.005(3) 0.030(3) 0.000(2)
C212 0.035(3) 0.011(3) 0.025(3) -0.001(2) 0.014(2) 0.005(2)
C213 0.020(3) 0.018(3) 0.016(3) -0.003(2) 0.003(2) 0.001(2)
C214 0.026(3) 0.024(3) 0.025(3) -0.001(2) 0.007(2) 0.004(2)
C215 0.025(3) 0.019(3) 0.034(3) -0.008(3) 0.007(3) 0.001(2)
C216 0.032(3) 0.021(3) 0.023(3) 0.004(2) 0.000(2) -0.002(2)
C217 0.034(3) 0.027(3) 0.028(3) 0.009(3) 0.014(3) -0.003(2)
C218 0.028(3) 0.021(3) 0.029(3) 0.001(2) 0.013(2) 0.006(2)
C219 0.022(2) 0.023(3) 0.021(3) -0.005(3) 0.013(2) 0.003(2)
C220 0.022(3) 0.021(3) 0.030(3) 0.002(2) 0.014(2) -0.001(2)
C221 0.030(3) 0.039(4) 0.022(3) 0.002(3) 0.010(2) 0.000(2)
C222 0.028(3) 0.032(3) 0.030(3) -0.010(3) 0.014(3) -0.003(2)
C223 0.023(3) 0.021(3) 0.031(3) -0.002(3) 0.012(2) 0.003(2)
C224 0.026(3) 0.027(3) 0.025(3) 0.001(2) 0.012(2) 0.002(2)
B2 0.026(3) 0.016(3) 0.022(3) 0.003(3) 0.011(3) 0.002(2)
C51 0.176(11) 0.152(11) 0.099(8) -0.020(9) 0.091(9) -0.034(9)
C52 0.088(6) 0.066(5) 0.107(7) 0.016(5) 0.067(6) 0.009(4)
C53 0.194(13) 0.184(14) 0.138(11) 0.033(10) 0.101(11) 0.100(11)
O31 0.085(3) 0.042(3) 0.035(2) 0.002(2) 0.027(2) -0.005(2)
C31 0.071(4) 0.026(3) 0.042(4) 0.002(3) 0.023(4) 0.004(3)
C32 0.084(5) 0.044(4) 0.038(4) 0.007(3) 0.011(4) 0.008(4)
C33 0.090(5) 0.049(4) 0.039(4) 0.003(3) 0.019(4) -0.017(4)
C34 0.066(4) 0.051(4) 0.037(4) 0.002(3) 0.018(3) -0.014(4)
O41 0.042(3) 0.043(3) 0.032(3) 0.0000 0.009(3) 0.0000
C41 0.031(3) 0.056(4) 0.044(4) 0.020(3) 0.015(3) 0.006(3)
C42 0.061(5) 0.049(4) 0.097(6) 0.033(4) 0.045(4) 0.019(4)

loop_
_atom_site_label
_atom_site_type_symbol
_atom_site_thermal_displace_type
_atom_site_fract_x
_atom_site_fract_y
_atom_site_fract_z
_atom_site_occupancy
_atom_site_U_iso_or_equiv
La1 La Uani 0.13124(1) 0.18051(2) 0.23637(1) 1.000 0.0168(1)
Si1 Si Uani 0.14511(3) -0.06614(11) 0.34685(7) 1.000 0.0355(5)
O11 O Uani 0.14089(7) 0.0767(2) 0.15935(14) 1.000 0.0256(11)
O12 O Uani 0.08220(6) 0.0940(2) 0.17101(15) 1.000 0.0260(11)
O13 O Uani 0.09507(6) 0.2434(2) 0.27359(14) 1.000 0.0240(11)
O14 O Uani 0.10188(6) 0.2819(2) 0.13608(15) 1.000 0.0236(11)
N11 N Uani 0.16129(7) 0.3100(3) 0.31371(16) 1.000 0.0176(11)
N12 N Uani 0.18149(8) 0.2421(3) 0.25803(17) 1.000 0.0185(12)
C11 C Uani 0.15917(9) 0.3781(3) 0.3553(2) 1.000 0.0169(16)
C12 C Uani 0.15691(9) 0.3451(3) 0.4083(2) 1.000 0.0221(16)
C13 C Uani 0.15509(10) 0.4117(4) 0.4488(2) 1.000 0.0287(17)
C14 C Uani 0.15499(11) 0.5081(4) 0.4384(2) 1.000 0.0345(19)
C15 C Uani 0.15586(10) 0.5407(3) 0.3856(2) 1.000 0.0277(17)
C16 C Uani 0.15771(10) 0.4775(3) 0.3426(2) 1.000 0.0236(17)
C17 C Uani 0.15714(10) 0.2393(3) 0.4222(2) 1.000 0.0242(17)
C18 C Uani 0.18768(10) 0.1959(3) 0.4512(2) 1.000 0.0329(17)
C19 C Uani 0.14254(12) 0.2159(4) 0.4639(3) 1.000 0.038(2)
C110 C Uani 0.15668(9) 0.5179(3) 0.2834(2) 1.000 0.0201(17)
C111 C Uani 0.12775(10) 0.5690(3) 0.2443(2) 1.000 0.0286(17)
C112 C Uani 0.18231(10) 0.5871(3) 0.2977(2) 1.000 0.0275(17)
C113 C Uani 0.18494(9) 0.3031(3) 0.3039(2) 1.000 0.0178(16)
C114 C Uani 0.21269(9) 0.3587(3) 0.3400(2) 1.000 0.0192(14)
C115 C Uani 0.22308(10) 0.3776(3) 0.4034(2) 1.000 0.0228(17)
C116 C Uani 0.24857(10) 0.4286(3) 0.4364(2) 1.000 0.0263(17)
C117 C Uani 0.26457(10) 0.4625(3) 0.4075(2) 1.000 0.0291(19)
C118 C Uani 0.25465(10) 0.4441(3) 0.3448(2) 1.000 0.0248(17)
C119 C Uani 0.22912(9) 0.3924(3) 0.3117(2) 1.000 0.0214(16)
C120 C Uani 0.20472(10) 0.2158(3) 0.2437(2) 1.000 0.0211(16)
C121 C Uani 0.20177(10) 0.2413(3) 0.1845(2) 1.000 0.0211(17)
C122 C Uani 0.22471(10) 0.2197(3) 0.1706(2) 1.000 0.0279(17)
C123 C Uani 0.24959(10) 0.1729(4) 0.2127(2) 1.000 0.0335(17)
C124 C Uani 0.25138(11) 0.1437(3) 0.2687(2) 1.000 0.0289(17)
C125 C Uani 0.22940(9) 0.1628(3) 0.2857(2) 1.000 0.0224(16)
C126 C Uani 0.17531(10) 0.2951(3) 0.1373(2) 1.000 0.0261(17)
C127 C Uani 0.17933(11) 0.4026(3) 0.1466(3) 1.000 0.0368(17)
C128 C Uani 0.16697(12) 0.2703(4) 0.0691(2) 1.000 0.0399(19)
C129 C Uani 0.23283(10) 0.1264(3) 0.3477(2) 1.000 0.0258(17)
C130 C Uani 0.26062(11) 0.1648(4) 0.4022(2) 1.000 0.0360(19)
C131 C Uani 0.23366(11) 0.0178(4) 0.3502(3) 1.000 0.0391(19)
C132 C Uani 0.12406(11) 0.0737(4) 0.0918(2) 1.000 0.0306(17)
C133 C Uani 0.13956(11) 0.0026(4) 0.0693(2) 1.000 0.0335(17)
C134 C Uani 0.16983(11) -0.0056(4) 0.1224(2) 1.000 0.0331(19)
C135 C Uani 0.16417(11) 0.0056(4) 0.1788(2) 1.000 0.0327(17)
C136 C Uani 0.08035(11) -0.0102(3) 0.1659(2) 1.000 0.0297(17)
C137 C Uani 0.05476(11) -0.0356(4) 0.1777(3) 1.000 0.0368(19)
C138 C Uani 0.03428(11) 0.0507(4) 0.1537(3) 1.000 0.0380(19)
C139 C Uani 0.05213(10) 0.1274(4) 0.1428(2) 1.000 0.0308(17)
C140 C Uani 0.08309(10) 0.1764(3) 0.3029(2) 1.000 0.0259(17)
C141 C Uani 0.05928(12) 0.2290(4) 0.3096(3) 1.000 0.036(2)
C142 C Uani 0.06958(11) 0.3321(4) 0.3172(3) 1.000 0.0342(17)
C143 C Uani 0.08291(10) 0.3380(3) 0.2727(2) 1.000 0.0293(17)
C144 C Uani 0.08103(11) 0.2781(4) 0.0710(2) 1.000 0.0288(17)
C145 C Uani 0.05878(12) 0.3557(4) 0.0621(3) 1.000 0.0421(19)
C146 C Uani 0.07601(10) 0.4276(3) 0.1138(2) 1.000 0.0284(17)
C147 C Uani 0.10562(10) 0.3821(3) 0.1500(2) 1.000 0.0258(17)
C148 C Uani 0.14982(10) 0.0401(3) 0.3084(2) 1.000 0.0255(17)
C149 C Uani 0.13480(18) -0.1716(4) 0.2956(3) 1.000 0.079(3)
C150 C Uani 0.17803(15) -0.1013(5) 0.4200(3) 1.000 0.094(3)
C151 C Uani 0.11634(15) -0.0492(4) 0.3722(3) 1.000 0.068(3)
C21 C Uani 0.08641(10) 0.7061(3) 0.0501(2) 1.000 0.0205(17)
C22 C Uani 0.09428(10) 0.6206(3) 0.0305(2) 1.000 0.0198(17)
C23 C Uani 0.12294(10) 0.5885(3) 0.0559(2) 1.000 0.0245(17)
C24 C Uani 0.14525(10) 0.6394(3) 0.1017(2) 1.000 0.0256(17)
C25 C Uani 0.13838(11) 0.7253(4) 0.1215(2) 1.000 0.0288(17)
C26 C Uani 0.10957(10) 0.7556(3) 0.0954(2) 1.000 0.0253(17)
C27 C Uani 0.04083(10) 0.7341(3) 0.0745(2) 1.000 0.0219(17)
C28 C Uani 0.05832(11) 0.7053(3) 0.1352(2) 1.000 0.0293(17)
C29 C Uani 0.04742(12) 0.6913(4) 0.1782(3) 1.000 0.0375(19)
C210 C Uani 0.01864(12) 0.7084(3) 0.1616(3) 1.000 0.033(2)
C211 C Uani 0.00031(12) 0.7372(3) 0.1018(3) 1.000 0.0311(19)
C212 C Uani 0.01160(10) 0.7494(3) 0.0595(2) 1.000 0.0235(17)
C213 C Uani 0.05305(10) 0.8573(3) 0.0012(2) 1.000 0.0200(17)
C214 C Uani 0.03645(10) 0.9317(3) 0.0079(2) 1.000 0.0268(17)
C215 C Uani 0.03677(10) 1.0239(3) -0.0130(2) 1.000 0.0285(17)
C216 C Uani 0.05398(10) 1.0458(4) -0.0415(2) 1.000 0.0301(17)
C217 C Uani 0.07079(11) 0.9755(4) -0.0490(2) 1.000 0.0297(17)
C218 C Uani 0.07013(10) 0.8838(3) -0.0280(2) 1.000 0.0260(17)
C219 C Uani 0.03039(9) 0.6832(4) -0.0394(2) 1.000 0.0208(16)
C220 C Uani 0.01904(10) 0.7144(3) -0.1010(2) 1.000 0.0235(17)
C221 C Uani 0.00177(10) 0.6573(4) -0.1516(2) 1.000 0.0310(19)
C222 C Uani -0.00547(10) 0.5659(4) -0.1427(2) 1.000 0.0297(17)
C223 C Uani 0.00440(10) 0.5331(3) -0.0825(2) 1.000 0.0251(17)
C224 C Uani 0.02201(10) 0.5897(3) -0.0328(2) 1.000 0.0259(17)
B2 B Uani 0.05255(12) 0.7455(4) 0.0215(3) 1.000 0.0213(17)
O31 O Uani 0.09396(9) 0.6328(3) 0.45247(18) 1.000 0.0541(16)
C31 C Uani 0.09605(14) 0.7144(4) 0.4197(3) 1.000 0.047(2)
C32 C Uani 0.07198(15) 0.7060(4) 0.3550(3) 1.000 0.062(3)
C33 C Uani 0.06885(16) 0.6008(4) 0.3437(3) 1.000 0.063(3)
C34 C Uani 0.07688(14) 0.5616(4) 0.4081(3) 1.000 0.053(2)
O41 O Uani 0.00000 1.0742(4) 0.25000 1.000 0.0420(17)
C41 C Uani 0.02164(11) 1.0167(4) 0.2975(3) 1.000 0.045(2)
C42 C Uani 0.00996(14) 0.9167(4) 0.2850(3) 1.000 0.066(3)
C51 C Uani 0.2672(3) 0.1804(9) 0.0127(5) 1.000 0.132(6)
C52 C Uani 0.25594(18) 0.2155(6) 0.0532(4) 1.000 0.078(3)
C53 C Uani 0.2623(3) 0.2061(10) -0.0361(6) 1.000 0.162(7)
H111' H Uiso 0.12674 0.58736 0.20421 1.000 0.0429
H111" H Uiso 0.12653 0.62617 0.26638 1.000 0.0429
H112' H Uiso 0.18179 0.60867 0.25854 1.000 0.0411
H112" H Uiso 0.20093 0.55445 0.32284 1.000 0.0411
H127' H Uiso 0.16209 0.43522 0.11478 1.000 0.0549
H127" H Uiso 0.19685 0.42229 0.14294 1.000 0.0549
H128' H Uiso 0.14719 0.29401 0.04203 1.000 0.0597
H128" H Uiso 0.16742 0.20093 0.06457 1.000 0.0597
H130' H Uiso 0.26107 0.14465 0.44151 1.000 0.0541
H130" H Uiso 0.26070 0.23453 0.40031 1.000 0.0541
H131' H Uiso 0.23502 -0.00360 0.39005 1.000 0.0588
H131" H Uiso 0.25075 -0.00507 0.34598 1.000 0.0588
H13 H Uiso 0.15386 0.39004 0.48484 1.000 0.0344
H132' H Uiso 0.10369 0.05280 0.07954 1.000 0.0371
H14 H Uiso 0.15434 0.55206 0.46772 1.000 0.0412
H133' H Uiso 0.14028 0.02635 0.03134 1.000 0.0399
H15 H Uiso 0.15519 0.60732 0.37804 1.000 0.0333
H134' H Uiso 0.17867 -0.06834 0.12243 1.000 0.0399
H135' H Uiso 0.18202 0.02803 0.21542 1.000 0.0393
H17 H Uiso 0.14552 0.20634 0.38148 1.000 0.0288
H136' H Uiso 0.07688 -0.03115 0.12396 1.000 0.0356
H18 H Uiso 0.19675 0.20646 0.42366 1.000 0.0491
H18' H Uiso 0.18630 0.12731 0.45703 1.000 0.0491
H18" H Uiso 0.19968 0.22597 0.49161 1.000 0.0491
H137' H Uiso 0.04491 -0.09403 0.15465 1.000 0.0443
H19 H Uiso 0.14014 0.14673 0.46502 1.000 0.0577
H19' H Uiso 0.12328 0.24675 0.44717 1.000 0.0577
H19" H Uiso 0.15491 0.23929 0.50620 1.000 0.0577
H138' H Uiso 0.02799 0.07174 0.18496 1.000 0.0452
H139' H Uiso 0.05067 0.18808 0.16210 1.000 0.0365
H140' H Uiso 0.07508 0.11917 0.27652 1.000 0.0306
H141' H Uiso 0.04019 0.22113 0.27214 1.000 0.0440
H142' H Uiso 0.08435 0.34551 0.36054 1.000 0.0409
H143' H Uiso 0.09853 0.38696 0.28662 1.000 0.0350
H144' H Uiso 0.09083 0.29030 0.04454 1.000 0.0350
H145' H Uiso 0.05148 0.38544 0.02052 1.000 0.0505
H146' H Uiso 0.06631 0.43828 0.14057 1.000 0.0342
H147' H Uiso 0.11283 0.39277 0.19521 1.000 0.0308
H148' H Uiso 0.16394 0.07436 0.34605 1.000 0.0308
H149' H Uiso 0.13226 -0.22653 0.31784 1.000 0.1184
H149" H Uiso 0.15029 -0.18543 0.28363 1.000 0.1184
H150' H Uiso 0.17370 -0.15942 0.43681 1.000 0.1406
H150" H Uiso 0.18308 -0.04981 0.45069 1.000 0.1406
H151' H Uiso 0.11650 -0.10332 0.39797 1.000 0.1015
H151" H Uiso 0.09713 -0.04505 0.33551 1.000 0.1015
H110 H Uiso 0.15841 0.46373 0.25832 1.000 0.0235
H111 H Uiso 0.11138 0.52633 0.23728 1.000 0.0429
H112 H Uiso 0.18052 0.64218 0.32066 1.000 0.0411
H115 H Uiso 0.21240 0.35491 0.42422 1.000 0.0270
H116 H Uiso 0.25518 0.44056 0.47945 1.000 0.0310
H117 H Uiso 0.28208 0.49775 0.43026 1.000 0.0345
H118 H Uiso 0.26541 0.46703 0.32425 1.000 0.0297
H119 H Uiso 0.22275 0.37986 0.26881 1.000 0.0252
H122 H Uiso 0.22319 0.23767 0.13127 1.000 0.0335
H123 H Uiso 0.26532 0.16101 0.20296 1.000 0.0404
H124 H Uiso 0.26822 0.10929 0.29671 1.000 0.0345
H126 H Uiso 0.15827 0.27705 0.14468 1.000 0.0313
H127 H Uiso 0.18164 0.41939 0.18800 1.000 0.0549
H128 H Uiso 0.18099 0.30003 0.05714 1.000 0.0597
H129 H Uiso 0.21554 0.14834 0.35302 1.000 0.0308
H130 H Uiso 0.27791 0.13967 0.39967 1.000 0.0541
H131 H Uiso 0.21573 -0.00770 0.31604 1.000 0.0588
H132 H Uiso 0.12350 0.13744 0.07379 1.000 0.0371
H133 H Uiso 0.12945 -0.05981 0.05997 1.000 0.0399
H134 H Uiso 0.18282 0.04550 0.12083 1.000 0.0399
H135 H Uiso 0.15780 -0.05548 0.18920 1.000 0.0393
H136 H Uiso 0.09861 -0.04011 0.19736 1.000 0.0356
H137 H Uiso 0.06120 -0.04582 0.22260 1.000 0.0443
H138 H Uiso 0.01665 0.03493 0.11455 1.000 0.0452
H139 H Uiso 0.04494 0.13800 0.09760 1.000 0.0365
H140 H Uiso 0.09853 0.15609 0.34416 1.000 0.0306
H141 H Uiso 0.05741 0.20687 0.34659 1.000 0.0440
H142 H Uiso 0.05297 0.37697 0.30523 1.000 0.0409
H143 H Uiso 0.06776 0.35427 0.23023 1.000 0.0350
H144 H Uiso 0.07141 0.21487 0.06012 1.000 0.0350
H145 H Uiso 0.04193 0.32972 0.06685 1.000 0.0505
H146 H Uiso 0.07778 0.48940 0.09592 1.000 0.0342
H147 H Uiso 0.11995 0.40966 0.13757 1.000 0.0308
H148 H Uiso 0.16231 0.01154 0.29133 1.000 0.0308
H149 H Uiso 0.11637 -0.15901 0.25825 1.000 0.1184
H150 H Uiso 0.19457 -0.11297 0.41100 1.000 0.1406
H151 H Uiso 0.12015 0.00978 0.39638 1.000 0.1015
H22 H Uiso 0.07936 0.58387 -0.00131 1.000 0.0239
H23 H Uiso 0.12725 0.53045 0.04146 1.000 0.0293
H24 H Uiso 0.16489 0.61677 0.11950 1.000 0.0309
H25 H Uiso 0.15341 0.76252 0.15260 1.000 0.0347
H26 H Uiso 0.10543 0.81414 0.10962 1.000 0.0309
H28 H Uiso 0.07859 0.69448 0.14815 1.000 0.0356
H29 H Uiso 0.06011 0.66978 0.21914 1.000 0.0452
H210 H Uiso 0.01128 0.70059 0.19097 1.000 0.0398
H211 H Uiso -0.01988 0.74855 0.08942 1.000 0.0372
H212 H Uiso -0.00136 0.76919 0.01833 1.000 0.0286
H214 H Uiso 0.02446 0.91861 0.02764 1.000 0.0320
H215 H Uiso 0.02507 1.07200 -0.00754 1.000 0.0340
H216 H Uiso 0.05423 1.10874 -0.05575 1.000 0.0359
H217 H Uiso 0.08279 0.98960 -0.06854 1.000 0.0357
H218 H Uiso 0.08192 0.83638 -0.03378 1.000 0.0310
H220 H Uiso 0.02332 0.77753 -0.10858 1.000 0.0281
H221 H Uiso -0.00511 0.68149 -0.19263 1.000 0.0373
H222 H Uiso -0.01700 0.52636 -0.17719 1.000 0.0360
H223 H Uiso -0.00096 0.47120 -0.07541 1.000 0.0303
H224 H Uiso 0.02885 0.56458 0.00802 1.000 0.0310
H31 H Uiso 0.11535 0.71615 0.41956 1.000 0.0568
H31' H Uiso 0.09376 0.77346 0.43954 1.000 0.0568
H32 H Uiso 0.07728 0.73807 0.32500 1.000 0.0741
H32' H Uiso 0.05357 0.73403 0.35158 1.000 0.0741
H33 H Uiso 0.08244 0.57724 0.32794 1.000 0.0757
H33' H Uiso 0.04851 0.58356 0.31380 1.000 0.0757
H34 H Uiso 0.05891 0.54723 0.41215 1.000 0.0639
H34' H Uiso 0.08836 0.50211 0.41515 1.000 0.0639
H41 H Uiso 0.02473 1.03800 0.33914 1.000 0.0531
H41' H Uiso 0.04053 1.02058 0.29567 1.000 0.0531
H42 H Uiso -0.00123 0.90208 0.30829 1.000 0.0784
H42' H Uiso 0.02603 0.86980 0.29642 1.000 0.0784
H51 H Uiso 0.28882 0.18427 0.03723 1.000 0.1574
H51' H Uiso 0.26244 0.11154 0.00784 1.000 0.1574
H52 H Uiso 0.24523 0.16244 0.06078 1.000 0.0936
H52' H Uiso 0.27295 0.23049 0.09359 1.000 0.0936
H53 H Uiso 0.25293 0.15397 -0.06640 1.000 0.1946
H53' H Uiso 0.28094 0.22281 -0.03686 1.000 0.1946

loop_
_atom_type_symbol
_atom_type_description
_atom_type_scat_dispersion_real
_atom_type_scat_dispersion_imag
_atom_type_scat_source
Si Si 0.0817 0.0704 'International Tables Vol C Tables 4.2.6.8 and 6.1.1.4'
O O 0.0106 0.0060 'International Tables Vol C Tables 4.2.6.8 and 6.1.1.4'
N N 0.0061 0.0033 'International Tables Vol C Tables 4.2.6.8 and 6.1.1.4'
La La -0.2871 2.4523 'International Tables Vol C Tables 4.2.6.8 and 6.1.1.4'
B B 0.0013 0.0007 'International Tables Vol C Tables 4.2.6.8 and 6.1.1.4'
H H 0.0000 0.0000 'International Tables Vol C Tables 4.2.6.8 and 6.1.1.4'
C C 0.0033 0.0016 'International Tables Vol C Tables 4.2.6.8 and 6.1.1.4'

loop_
_geom_angle_atom_site_label_1
_geom_angle_atom_site_label_2
_geom_angle_atom_site_label_3
_geom_angle
_geom_angle_site_symmetry_1
_geom_angle_site_symmetry_3
_geom_angle_publ_flag
O11 La1 O12 75.34(11) . . yes
O11 La1 O13 148.80(11) . . yes
O11 La1 O14 81.87(10) . . yes
O11 La1 N11 132.67(12) . . yes
O11 La1 N12 80.28(12) . . yes
O11 La1 C148 85.36(12) . . yes
O12 La1 O13 73.60(10) . . yes
O12 La1 O14 72.59(10) . . yes
O12 La1 N11 151.05(12) . . yes
O12 La1 N12 154.28(11) . . yes
O12 La1 C148 90.60(13) . . yes
O13 La1 O14 86.21(10) . . yes
O13 La1 N11 77.87(11) . . yes
O13 La1 N12 129.84(11) . . yes
O13 La1 C148 97.73(14) . . yes
O14 La1 N11 100.97(11) . . yes
O14 La1 N12 96.16(12) . . yes
O14 La1 C148 160.98(12) . . yes
N11 La1 N12 52.39(13) . . yes
N11 La1 C148 98.05(13) . . yes
N12 La1 C148 95.50(15) . . yes
C148 Si1 C149 112.2(3) . . yes
C148 Si1 C150 115.1(3) . . yes
C148 Si1 C151 111.8(3) . . yes
C149 Si1 C150 106.3(3) . . yes
C149 Si1 C151 107.3(4) . . yes
C150 Si1 C151 103.5(3) . . yes
La1 O11 C132 127.8(3) . . yes
La1 O11 C135 123.5(2) . . yes
C132 O11 C135 108.7(4) . . yes
La1 O12 C136 121.9(3) . . yes
La1 O12 C139 131.7(3) . . yes
C136 O12 C139 105.6(4) . . yes
La1 O13 C140 118.5(2) . . yes
La1 O13 C143 132.9(3) . . yes
C140 O13 C143 108.6(3) . . yes
La1 O14 C144 144.7(3) . . yes
La1 O14 C147 110.9(2) . . yes
C144 O14 C147 104.1(3) . . yes
C31 O31 C34 108.7(4) . . yes
C41 O41 C41 111.1(5) . 2_555 yes
La1 N11 C11 141.0(3) . . yes
La1 N11 C113 96.4(3) . . yes
C11 N11 C113 122.6(4) . . yes
La1 N12 C120 137.8(3) . . yes
C113 N12 C120 123.4(4) . . yes
La1 N12 C113 97.3(3) . . yes
N11 C11 C16 121.3(4) . . yes
N11 C11 C12 118.8(4) . . yes
C12 C11 C16 119.9(4) . . no
C11 C12 C17 121.6(4) . . no
C11 C12 C13 118.5(4) . . no
C13 C12 C17 119.9(4) . . no
C12 C13 C14 122.0(4) . . no
C13 C14 C15 119.9(5) . . no
C14 C15 C16 121.2(4) . . no
C11 C16 C110 123.1(4) . . no
C11 C16 C15 118.4(4) . . no
C15 C16 C110 118.5(4) . . no
C12 C17 C19 113.3(4) . . no
C18 C17 C19 108.6(4) . . no
C12 C17 C18 113.3(4) . . no
C16 C110 C112 111.4(4) . . no
C16 C110 C111 111.5(4) . . no
C111 C110 C112 109.3(4) . . no
N11 C113 C114 123.6(4) . . yes
N11 C113 N12 113.6(4) . . yes
C14 C13 H13 119.04 . . no
C12 C13 H13 118.93 . . no
N12 C113 C114 122.8(4) . . yes
C113 C114 C119 121.2(4) . . no
C115 C114 C119 117.4(4) . . no
C113 C114 C115 121.4(4) . . no
C13 C14 H14 120.06 . . no
C15 C14 H14 120.09 . . no
C114 C115 C116 121.2(5) . . no
C16 C15 H15 119.30 . . no
C14 C15 H15 119.49 . . no
C115 C116 C117 120.7(4) . . no
C116 C117 C118 118.8(5) . . no
C12 C17 H17 107.05 . . no
C18 C17 H17 107.10 . . no
C19 C17 H17 107.15 . . no
C17 C18 H18" 109.45 . . no
H18' C18 H18" 109.48 . . no
H18 C18 H18' 109.47 . . no
C117 C118 C119 120.5(5) . . no
C17 C18 H18 109.49 . . no
C17 C18 H18' 109.46 . . no
H18 C18 H18" 109.47 . . no
C114 C119 C118 121.3(4) . . no
H19' C19 H19" 109.44 . . no
H19 C19 H19" 109.41 . . no
C17 C19 H19 109.51 . . no
C17 C19 H19' 109.54 . . no
C17 C19 H19" 109.47 . . no
H19 C19 H19' 109.47 . . no
N12 C120 C125 122.1(4) . . yes
C121 C120 C125 120.4(5) . . no
N12 C120 C121 117.5(4) . . yes
C120 C121 C122 118.3(4) . . no
C122 C121 C126 119.4(4) . . no
C120 C121 C126 122.2(5) . . no
C121 C122 C123 121.5(4) . . no
C122 C123 C124 119.4(5) . . no
C123 C124 C125 122.2(5) . . no
C124 C125 C129 118.8(4) . . no
C120 C125 C124 118.0(4) . . no
C120 C125 C129 123.2(5) . . no
C121 C126 C127 111.6(4) . . no
C121 C126 C128 114.1(4) . . no
C127 C126 C128 109.5(4) . . no
C130 C129 C131 108.6(4) . . no
C125 C129 C131 111.4(4) . . no
C125 C129 C130 112.0(4) . . no
O11 C132 C133 106.2(4) . . yes
C132 C133 C134 104.5(4) . . no
C133 C134 C135 102.2(5) . . no
O11 C135 C134 104.1(4) . . yes
O12 C136 C137 104.4(4) . . yes
C136 C137 C138 104.3(5) . . no
C137 C138 C139 105.3(5) . . no
O12 C139 C138 106.6(4) . . yes
O13 C140 C141 106.1(4) . . yes
C140 C141 C142 103.1(5) . . no
C141 C142 C143 102.1(5) . . no
O13 C143 C142 105.5(4) . . yes
O14 C144 C145 105.3(4) . . yes
C144 C145 C146 103.9(5) . . no
C145 C146 C147 104.3(4) . . no
O14 C147 C146 106.7(4) . . yes
La1 C148 Si1 153.5(3) . . yes
C111 C110 H110 108.17 . . no
C112 C110 H110 108.25 . . no
C16 C110 H110 108.15 . . no
C110 C111 H111' 109.50 . . no
C110 C111 H111" 109.44 . . no
H111' C111 H111" 109.50 . . no
H111' C111 H111 109.50 . . no
C110 C111 H111 109.47 . . no
H111" C111 H111 109.41 . . no
C110 C112 H112" 109.50 . . no
C110 C112 H112 109.53 . . no
H112' C112 H112 109.45 . . no
H112" C112 H112 109.53 . . no
H112' C112 H112" 109.40 . . no
C110 C112 H112' 109.41 . . no
C116 C115 H115 119.33 . . no
C114 C115 H115 119.43 . . no
C117 C116 H116 119.60 . . no
C115 C116 H116 119.68 . . no
C116 C117 H117 120.60 . . no
C118 C117 H117 120.62 . . no
C119 C118 H118 119.72 . . no
C117 C118 H118 119.76 . . no
C118 C119 H119 119.38 . . no
C114 C119 H119 119.31 . . no
C26 C21 B2 121.7(4) . . yes
C22 C21 B2 123.5(4) . . yes
C22 C21 C26 114.8(5) . . no
C123 C122 H122 119.28 . . no
C21 C22 C23 122.3(4) . . no
C121 C122 H122 119.21 . . no
C22 C23 C24 120.9(4) . . no
C124 C123 H123 120.40 . . no
C122 C123 H123 120.22 . . no
C123 C124 H124 118.89 . . no
C23 C24 C25 118.4(5) . . no
C125 C124 H124 118.91 . . no
C24 C25 C26 119.5(5) . . no
C127 C126 H126 107.14 . . no
C128 C126 H126 107.07 . . no
C121 C126 H126 107.12 . . no
C21 C26 C25 124.1(4) . . no
C126 C127 H127 109.47 . . no
C126 C127 H127" 109.46 . . no
C28 C27 B2 124.1(5) . . yes
C212 C27 B2 120.9(4) . . yes
C28 C27 C212 115.0(5) . . no
C126 C127 H127' 109.48 . . no
H127" C127 H127 109.49 . . no
H127' C127 H127" 109.43 . . no
H127' C127 H127 109.49 . . no
C126 C128 H128" 109.52 . . no
C126 C128 H128' 109.56 . . no
C27 C28 C29 122.8(6) . . no
C126 C128 H128 109.54 . . no
H128' C128 H128" 109.40 . . no
H128' C128 H128 109.43 . . no
H128" C128 H128 109.37 . . no
C130 C129 H129 108.24 . . no
C131 C129 H129 108.24 . . no
C125 C129 H129 108.20 . . no
C28 C29 C210 120.1(6) . . no
H130' C130 H130 109.44 . . no
H130" C130 H130 109.46 . . no
C129 C130 H130" 109.50 . . no
C129 C130 H130' 109.44 . . no
H130' C130 H130" 109.54 . . no
C129 C130 H130 109.45 . . no
C129 C131 H131' 109.48 . . no
H131" C131 H131 109.40 . . no
H131' C131 H131" 109.53 . . no
H131' C131 H131 109.52 . . no
C129 C131 H131 109.44 . . no
C129 C131 H131" 109.46 . . no
O11 C132 H132' 110.41 . . no
C133 C132 H132' 110.45 . . no
C133 C132 H132 110.59 . . no
O11 C132 H132 110.46 . . no
H132' C132 H132 108.71 . . no
C134 C133 H133 110.90 . . no
C134 C133 H133' 110.86 . . no
C132 C133 H133 110.94 . . no
H133' C133 H133 108.86 . . no
C132 C133 H133' 110.77 . . no
C135 C134 H134 111.35 . . no
H134' C134 H134 109.19 . . no
C135 C134 H134' 111.37 . . no
C133 C134 H134' 111.31 . . no
C133 C134 H134 111.28 . . no
O11 C135 H135' 110.92 . . no
C134 C135 H135' 110.85 . . no
O11 C135 H135 111.00 . . no
H135' C135 H135 109.04 . . no
C134 C135 H135 110.87 . . no
C137 C136 H136' 110.92 . . no
C137 C136 H136 110.76 . . no
H136' C136 H136 108.98 . . no
O12 C136 H136' 110.91 . . no
O12 C136 H136 110.84 . . no
C136 C137 H137 110.92 . . no
H137' C137 H137 109.01 . . no
C136 C137 H137' 110.77 . . no
C138 C137 H137' 110.86 . . no
C138 C137 H137 110.97 . . no
C137 C138 H138 110.73 . . no
C139 C138 H138 110.76 . . no
C137 C138 H138' 110.60 . . no
H138' C138 H138 108.76 . . no
C139 C138 H138' 110.66 . . no
H139' C139 H139 108.61 . . no
C138 C139 H139 110.35 . . no
C138 C139 H139' 110.46 . . no
O12 C139 H139' 110.44 . . no
O12 C139 H139 110.38 . . no
O13 C140 H140 110.54 . . no
C141 C140 H140 110.51 . . no
H140' C140 H140 108.68 . . no
O13 C140 H140' 110.57 . . no
C141 C140 H140' 110.49 . . no
C140 C141 H141 111.17 . . no
C140 C141 H141' 111.17 . . no
C142 C141 H141 111.10 . . no
H141' C141 H141 109.10 . . no
C142 C141 H141' 111.10 . . no
C143 C142 H142' 111.35 . . no
H142' C142 H142 109.20 . . no
C141 C142 H142 111.39 . . no
C143 C142 H142 111.32 . . no
C141 C142 H142' 111.34 . . no
O13 C143 H143 110.63 . . no
O13 C143 H143' 110.60 . . no
C142 C143 H143' 110.68 . . no
C142 C143 H143 110.64 . . no
H143' C143 H143 108.81 . . no
C145 C144 H144 110.73 . . no
C145 C144 H144' 110.67 . . no
O14 C144 H144' 110.73 . . no
O14 C144 H144 110.72 . . no
H144' C144 H144 108.72 . . no
H145' C145 H145 109.02 . . no
C144 C145 H145' 111.00 . . no
C144 C145 H145 110.92 . . no
C146 C145 H145 110.92 . . no
C146 C145 H145' 111.05 . . no
C145 C146 H146 110.76 . . no
C147 C146 H146 110.86 . . no
C145 C146 H146' 110.90 . . no
C147 C146 H146' 111.01 . . no
H146' C146 H146 108.93 . . no
C146 C147 H147' 110.28 . . no
C146 C147 H147 110.43 . . no
O14 C147 H147' 110.37 . . no
O14 C147 H147 110.46 . . no
H147' C147 H147 108.59 . . no
La1 C148 H148' 98.18 . . no
H148' C148 H148 103.76 . . no
Si1 C148 H148 98.09 . . no
Si1 C148 H148' 98.06 . . no
La1 C148 H148 98.20 . . no
Si1 C149 H149 109.50 . . no
H149' C149 H149 109.42 . . no
Si1 C149 H149" 109.49 . . no
Si1 C149 H149' 109.41 . . no
H149' C149 H149" 109.44 . . no
H149" C149 H149 109.58 . . no
Si1 C150 H150 109.53 . . no
H150' C150 H150" 109.38 . . no
Si1 C150 H150" 109.44 . . no
H150" C150 H150 109.46 . . no
H150' C150 H150 109.53 . . no
Si1 C150 H150' 109.49 . . no
H151" C151 H151 109.47 . . no
Si1 C151 H151" 109.38 . . no
H151' C151 H151 109.58 . . no
H151' C151 H151" 109.51 . . no
Si1 C151 H151' 109.44 . . no
Si1 C151 H151 109.44 . . no
C23 C22 H22 118.79 . . no
C21 C22 H22 118.88 . . no
C24 C23 H23 119.56 . . no
C22 C23 H23 119.56 . . no
C23 C24 H24 120.74 . . no
C25 C24 H24 120.83 . . no
C26 C25 H25 120.27 . . no
C24 C25 H25 120.26 . . no
C21 C26 H26 117.92 . . no
C25 C26 H26 117.97 . . no
C27 C28 H28 118.56 . . no
C29 C28 H28 118.65 . . no
C210 C29 H29 119.85 . . no
C28 C29 H29 120.03 . . no
C29 C210 C211 119.4(6) . . no
C210 C211 C212 119.4(6) . . no
C27 C212 C211 123.3(5) . . no
C214 C213 C218 114.3(4) . . no
C214 C213 B2 125.6(5) . . yes
C218 C213 B2 120.0(4) . . yes
C213 C214 C215 122.9(5) . . no
C214 C215 C216 120.3(5) . . no
C215 C216 C217 119.2(5) . . no
C216 C217 C218 119.7(5) . . no
C213 C218 C217 123.7(5) . . no
C220 C219 B2 124.7(5) . . yes
C220 C219 C224 114.3(4) . . no
C224 C219 B2 121.1(4) . . yes
C219 C220 C221 123.0(4) . . no
C220 C221 C222 120.5(4) . . no
C221 C222 C223 118.6(4) . . no
C222 C223 C224 120.3(4) . . no
C219 C224 C223 123.4(4) . . no
C52 C51 C53 128.8(14) . . no
C51 C52 C53 120.0(10) . 7_555 no
C51 C53 C52 111.1(14) . 7_555 no
C29 C210 H210 120.36 . . no
C211 C210 H210 120.26 . . no
C212 C211 H211 120.29 . . no
C210 C211 H211 120.27 . . no
C211 C212 H212 118.41 . . no
C27 C212 H212 118.34 . . no
C215 C214 H214 118.56 . . no
C213 C214 H214 118.56 . . no
C214 C215 H215 119.84 . . no
C216 C215 H215 119.87 . . no
C215 C216 H216 120.36 . . no
C217 C216 H216 120.46 . . no
C216 C217 H217 120.10 . . no
C218 C217 H217 120.17 . . no
C217 C218 H218 118.18 . . no
C213 C218 H218 118.18 . . no
C219 C220 H220 118.44 . . no
C221 C220 H220 118.60 . . no
C220 C221 H221 119.69 . . no
C222 C221 H221 119.77 . . no
C221 C222 H222 120.73 . . no
C223 C222 H222 120.70 . . no
C222 C223 H223 119.79 . . no
C224 C223 H223 119.93 . . no
C223 C224 H224 118.34 . . no
C219 C224 H224 118.31 . . no
C53 C51 H51 105.00 . . no
H51 C51 H51' 105.78 . . no
C52 C51 H51 105.18 . . no
C52 C51 H51' 105.24 . . no
C53 C51 H51' 105.00 . . no
C53 C52 H52 107.35 7_555 . no
C51 C52 H52' 107.34 . . no
H52 C52 H52' 106.93 . . no
C53 C52 H52' 107.32 7_555 . no
C51 C52 H52 107.30 . . no
C52 C53 H53 109.50 7_555 . no
C52 C53 H53' 109.44 7_555 . no
C51 C53 H53' 109.38 . . no
H53 C53 H53' 107.94 . . no
C51 C53 H53 109.41 . . no
O31 C31 C32 106.4(5) . . yes
C31 C32 C33 103.8(5) . . no
C32 C33 C34 102.4(5) . . no
O31 C34 C33 107.5(5) . . yes
O31 C31 H31' 110.44 . . no
C32 C31 H31' 110.44 . . no
H31 C31 H31' 108.61 . . no
C32 C31 H31 110.45 . . no
O31 C31 H31 110.47 . . no
C31 C32 H32' 110.99 . . no
H32 C32 H32' 109.07 . . no
C33 C32 H32' 110.97 . . no
C31 C32 H32 111.03 . . no
C33 C32 H32 110.95 . . no
C32 C33 H33 111.33 . . no
C32 C33 H33' 111.33 . . no
C34 C33 H33 111.24 . . no
C34 C33 H33' 111.22 . . no
H33 C33 H33' 109.23 . . no
O31 C34 H34' 110.27 . . no
C33 C34 H34' 110.13 . . no
H34 C34 H34' 108.52 . . no
C33 C34 H34 110.15 . . no
O31 C34 H34 110.29 . . no
O41 C41 C42 105.9(5) . . yes
C41 C42 C42 103.1(5) . 2_555 no
C42 C41 H41' 110.53 . . no
H41 C41 H41' 108.74 . . no
C42 C41 H41 110.56 . . no
O41 C41 H41 110.57 . . no
O41 C41 H41' 110.52 . . no
C41 C42 H42 111.13 . . no
C41 C42 H42' 111.14 . . no
H42 C42 H42' 109.11 . . no
C42 C42 H42' 111.13 2_555 . no
C42 C42 H42 111.14 2_555 . no
C21 B2 C213 106.8(4) . . yes
C21 B2 C219 111.4(4) . . yes
C27 B2 C219 107.2(4) . . yes
C213 B2 C219 109.8(4) . . yes
C27 B2 C213 112.5(4) . . yes
C21 B2 C27 109.2(4) . . yes

loop_
_geom_bond_atom_site_label_1
_geom_bond_atom_site_label_2
_geom_bond_distance
_geom_bond_site_symmetry_2
_geom_bond_publ_flag
La1 O11 2.580(3) . yes
La1 O12 2.581(3) . yes
La1 O13 2.556(3) . yes
La1 O14 2.612(3) . yes
La1 N11 2.556(4) . yes
La1 N12 2.534(4) . yes
La1 C148 2.510(4) . yes
Si1 C148 1.829(5) . yes
Si1 C149 1.845(6) . yes
Si1 C150 1.868(7) . yes
Si1 C151 1.850(8) . yes
O11 C132 1.456(5) . yes
O11 C135 1.459(7) . yes
O12 C136 1.467(5) . yes
O12 C139 1.449(6) . yes
O13 C140 1.468(6) . yes
O13 C143 1.462(5) . yes
O14 C144 1.443(5) . yes
O14 C147 1.438(5) . yes
O31 C34 1.434(7) . yes
O31 C31 1.423(7) . yes
O41 C41 1.427(7) . yes
O41 C41 1.427(7) 2_555 yes
N11 C113 1.339(6) . yes
N11 C11 1.425(6) . yes
N12 C120 1.431(7) . yes
N12 C113 1.346(6) . yes
C11 C16 1.423(6) . no
C11 C12 1.414(6) . no
C12 C17 1.521(6) . no
C12 C13 1.386(7) . no
C13 C14 1.375(8) . no
C14 C15 1.373(7) . no
C15 C16 1.400(6) . no
C16 C110 1.515(6) . no
C17 C19 1.538(8) . no
C17 C18 1.520(7) . no
C110 C112 1.540(7) . no
C110 C111 1.525(7) . no
C13 H13 0.9499 . no
C113 C114 1.503(7) . no
C114 C119 1.386(7) . no
C14 H14 0.9505 . no
C114 C115 1.397(6) . no
C15 H15 0.9499 . no
C115 C116 1.380(7) . no
C116 C117 1.380(7) . no
C17 H17 1.0003 . no
C117 C118 1.383(6) . no
C18 H18" 0.9800 . no
C18 H18' 0.9797 . no
C118 C119 1.387(7) . no
C18 H18 0.9801 . no
C19 H19 0.9801 . no
C19 H19" 0.9806 . no
C19 H19' 0.9801 . no
C120 C125 1.418(7) . no
C120 C121 1.412(6) . no
C121 C126 1.516(7) . no
C121 C122 1.394(8) . no
C122 C123 1.381(7) . no
C123 C124 1.374(7) . no
C124 C125 1.389(8) . no
C125 C129 1.513(6) . no
C126 C127 1.525(6) . no
C126 C128 1.540(6) . no
C129 C130 1.530(7) . no
C129 C131 1.525(7) . no
C132 C133 1.521(8) . no
C133 C134 1.500(7) . no
C134 C135 1.523(7) . no
C136 C137 1.505(9) . no
C137 C138 1.532(8) . no
C138 C139 1.511(8) . no
C140 C141 1.496(8) . no
C141 C142 1.522(8) . no
C142 C143 1.515(8) . no
C144 C145 1.519(9) . no
C145 C146 1.533(7) . no
C146 C147 1.505(7) . no
C110 H110 1.0002 . no
C111 H111 0.9802 . no
C111 H111' 0.9793 . no
C111 H111" 0.9805 . no
C112 H112' 0.9809 . no
C112 H112 0.9792 . no
C112 H112" 0.9799 . no
C115 H115 0.9504 . no
C116 H116 0.9494 . no
C117 H117 0.9496 . no
C118 H118 0.9498 . no
C119 H119 0.9490 . no
C21 B2 1.643(9) . yes
C21 C26 1.379(7) . no
C21 C22 1.414(6) . no
C122 H122 0.9502 . no
C22 C23 1.383(7) . no
C123 H123 0.9512 . no
C23 C24 1.374(6) . no
C24 C25 1.399(7) . no
C124 H124 0.9501 . no
C25 C26 1.381(8) . no
C126 H126 0.9996 . no
C127 H127' 0.9803 . no
C127 H127 0.9796 . no
C27 C212 1.387(8) . no
C127 H127" 0.9806 . no
C27 B2 1.649(8) . yes
C27 C28 1.384(6) . no
C28 C29 1.398(9) . no
C128 H128' 0.9802 . no
C128 H128 0.9807 . no
C128 H128" 0.9808 . no
C129 H129 0.9995 . no
C29 C210 1.361(10) . no
C130 H130 0.9806 . no
C130 H130' 0.9799 . no
C130 H130" 0.9795 . no
C131 H131" 0.9802 . no
C131 H131' 0.9790 . no
C131 H131 0.9803 . no
C132 H132 0.9889 . no
C132 H132' 0.9904 . no
C133 H133 0.9896 . no
C133 H133' 0.9910 . no
C134 H134 0.9905 . no
C134 H134' 0.9897 . no
C135 H135' 0.9897 . no
C135 H135 0.9891 . no
C136 H136' 0.9890 . no
C136 H136 0.9900 . no
C137 H137' 0.9901 . no
C137 H137 0.9886 . no
C138 H138' 0.9906 . no
C138 H138 0.9897 . no
C139 H139 0.9905 . no
C139 H139' 0.9894 . no
C140 H140 0.9901 . no
C140 H140' 0.9901 . no
C141 H141' 0.9899 . no
C141 H141 0.9900 . no
C142 H142' 0.9902 . no
C142 H142 0.9898 . no
C143 H143 0.9899 . no
C143 H143' 0.9899 . no
C144 H144 0.9904 . no
C144 H144' 0.9904 . no
C145 H145' 0.9893 . no
C145 H145 0.9904 . no
C146 H146 0.9908 . no
C146 H146' 0.9894 . no
C147 H147 0.9893 . no
C147 H147' 0.9908 . no
C148 H148 0.9897 . no
C148 H148' 0.9903 . no
C149 H149' 0.9810 . no
C149 H149 0.9795 . no
C149 H149" 0.9794 . no
C150 H150' 0.9801 . no
C150 H150" 0.9811 . no
C150 H150 0.9794 . no
C151 H151 0.9795 . no
C151 H151" 0.9806 . no
C151 H151' 0.9791 . no
C22 H22 0.9509 . no
C23 H23 0.9505 . no
C24 H24 0.9506 . no
C25 H25 0.9498 . no
C26 H26 0.9505 . no
C28 H28 0.9503 . no
C29 H29 0.9510 . no
C210 C211 1.376(9) . no
C211 C212 1.394(8) . no
C213 C214 1.401(7) . no
C213 C218 1.401(7) . no
C213 B2 1.647(7) . yes
C214 C215 1.391(6) . no
C215 C216 1.377(8) . no
C216 C217 1.374(8) . no
C217 C218 1.389(7) . no
C219 C224 1.412(7) . no
C219 B2 1.641(8) . yes
C219 C220 1.397(6) . no
C220 C221 1.390(7) . no
C221 C222 1.379(8) . no
C222 C223 1.381(6) . no
C223 C224 1.377(6) . no
C51 C52 1.430(17) . no
C51 C53 1.145(17) . no
C52 C53 1.379(17) 7_555 no
C210 H210 0.9485 . no
C211 H211 0.9500 . no
C212 H212 0.9506 . no
C214 H214 0.9509 . no
C215 H215 0.9507 . no
C216 H216 0.9498 . no
C217 H217 0.9504 . no
C218 H218 0.9505 . no
C220 H220 0.9500 . no
C221 H221 0.9495 . no
C222 H222 0.9493 . no
C223 H223 0.9495 . no
C224 H224 0.9501 . no
C51 H51' 0.9902 . no
C51 H51 0.9911 . no
C52 H52 0.9899 . no
C52 H52' 0.9897 . no
C53 H53 0.9900 . no
C53 H53' 0.9914 . no
C31 C32 1.489(9) . no
C32 C33 1.496(8) . no
C33 C34 1.518(9) . no
C31 H31 0.9904 . no
C31 H31' 0.9903 . no
C32 H32' 0.9898 . no
C32 H32 0.9895 . no
C33 H33 0.9897 . no
C33 H33' 0.9897 . no
C34 H34' 0.9900 . no
C34 H34 0.9896 . no
C41 C42 1.501(8) . no
C42 C42 1.524(9) 2_555 no
C41 H41 0.9894 . no
C41 H41' 0.9899 . no
C42 H42 0.9899 . no
C42 H42' 0.9898 . no

loop_
_geom_contact_atom_site_label_1
_geom_contact_atom_site_label_2
_geom_contact_distance
_geom_contact_site_symmetry_2
_geom_contact_publ_flag
La1 C17 4.138(4) . no
La1 C126 4.279(5) . no
La1 H17 3.2545 . no
La1 H126 3.3817 . no
La1 H129 3.9619 . no
Si1 H136 3.3149 . no
O11 O12 3.154(5) . no
O11 C136 3.402(7) . no
O12 O11 3.154(5) . no
O12 O13 3.077(4) . no
O12 O14 3.074(4) . no
O12 C140 3.367(6) . no
O13 C139 3.335(6) . no
O13 O12 3.077(4) . no
O13 N11 3.213(5) . no
O14 C139 3.405(6) . no
O14 O12 3.074(4) . no
O12 H140' 2.7540 . no
O13 H139' 2.7270 . no
O13 H17 2.7560 . no
O14 H126 2.8007 . no
O31 H144' 2.5395 4_565 no
O31 H128' 2.7910 4_565 no
O41 H141' 2.7875 1_565 no
O41 H138' 2.5630 2_565 no
O41 H138' 2.5630 1_565 no
O41 H141' 2.7875 2_565 no
N11 N12 2.247(6) . no
N11 C18 3.363(6) . no
N11 O13 3.213(5) . no
N12 N11 2.247(6) . no
N11 H17 2.5777 . no
N11 H110 2.5060 . no
N11 H115 2.8284 . no
N11 H18 2.8384 . no
N12 H126 2.4842 . no
N12 H129 2.5265 . no
N12 H119 2.7872 . no
C11 C115 2.933(7) . no
C11 C143 3.529(7) . no
C12 C115 3.475(8) . no
C16 C114 3.298(7) . no
C16 C115 3.294(7) . no
C17 La1 4.138(4) . no
C18 N11 3.363(6) . no
C22 C224 3.327(8) . no
C26 C218 3.271(6) . no
C26 C28 3.257(8) . no
C28 C26 3.257(8) . no
C41 C217 3.402(8) 4_575 no
C41 C216 3.569(8) 4_575 no
C41 C138 3.590(9) 2_565 no
C41 C141 3.487(8) 1_565 no
C110 C113 3.282(6) . no
C110 C114 3.393(7) . no
C11 H18 3.0548 . no
C11 H143' 2.7783 . no
C11 H115 2.4847 . no
C111 C147 3.315(6) . no
C112 C114 3.505(6) . no
C112 C119 3.548(7) . no
C12 H115 2.6926 . no
C113 C129 3.304(7) . no
C13 H19" 2.7894 . no
C13 H19' 2.8202 . no
C113 C110 3.282(6) . no
C114 C130 3.510(7) . no
C114 C110 3.393(7) . no
C114 C16 3.298(7) . no
C114 C129 3.398(6) . no
C114 C112 3.505(6) . no
C114 C125 3.320(6) . no
C115 C16 3.294(7) . no
C115 C12 3.475(8) . no
C15 H111" 2.8341 . no
C115 C130 3.558(7) . no
C115 C11 2.933(7) . no
C15 H112 2.8073 . no
C16 H143' 2.9826 . no
C17 H148' 3.0717 . no
C17 H140 2.9614 . no
C18 H115 2.7847 . no
C118 C123 3.464(7) 6_555 no
C18 H148' 2.8306 . no
C19 H140 2.8633 . no
C119 C120 2.920(6) . no
C119 C112 3.548(7) . no
C119 C121 3.458(6) . no
C19 H13 2.5087 . no
C119 C125 3.283(6) . no
C120 C119 2.920(6) . no
C120 C135 3.536(7) . no
C21 H218 2.6581 . no
C121 C119 3.458(6) . no
C21 H28 2.5782 . no
C22 H146 2.7945 . no
C23 H127' 2.8405 . no
C23 H13 2.8306 4_564 no
C123 C118 3.464(7) 6_545 no
C24 H13 3.0738 4_564 no
C24 H127' 2.9667 . no
C24 H19" 3.0805 4_564 no
C125 C114 3.320(6) . no
C25 H111' 3.0278 . no
C125 C119 3.283(6) . no
C26 H28 2.5910 . no
C126 La1 4.279(5) . no
C26 H133 3.0443 1_565 no
C26 H218 2.9972 . no
C27 H137' 3.0380 1_565 no
C27 H224 2.7765 . no
C27 H214 2.7962 . no
C28 H137' 2.9853 1_565 no
C129 C114 3.398(6) . no
C129 C113 3.304(7) . no
C29 H137' 3.0567 1_565 no
C130 C114 3.510(7) . no
C130 C115 3.558(7) . no
C31 H128' 2.9228 4_565 no
C31 H151' 2.9004 1_565 no
C32 H29 3.0915 . no
C132 C216 3.587(7) 1_545 no
C132 C217 3.527(7) 1_545 no
C132 C144 3.511(8) . no
C133 C217 3.397(7) 1_545 no
C33 H29 2.9906 . no
C34 H22 2.9506 4_565 no
C135 C120 3.536(7) . no
C136 C214 3.528(6) 1_545 no
C138 C41 3.590(9) 2_545 no
C139 C140 3.511(6) . no
C139 C144 3.464(8) . no
C140 C139 3.511(6) . no
C141 C41 3.487(8) 1_545 no
C41 H138' 2.8666 2_565 no
C41 H138' 2.9799 1_565 no
C143 C11 3.529(7) . no
C144 C132 3.511(8) . no
C144 C139 3.464(8) . no
C147 C111 3.315(6) . no
C148 C135 3.556(7) . no
C52 H122 3.0558 . no
C53 H122 2.8289 7_555 no
C110 H147' 2.8809 . no
C111 H28 3.0821 . no
C111 H15 2.9232 . no
C111 H147' 2.6973 . no
C212 C224 3.368(6) . no
C212 C214 3.340(7) . no
C112 H15 2.8672 . no
C112 H123 2.8826 6_555 no
C113 H129 2.6236 . no
C113 H18 2.9935 . no
C113 H110 2.6025 . no
C214 C136 3.528(6) 1_565 no
C114 H110 2.9653 . no
C214 C212 3.340(7) . no
C114 H129 2.9645 . no
C114 H130" 2.8176 . no
C114 H112" 2.8017 . no
C115 H112" 3.0352 . no
C115 H18 2.9023 . no
C115 H130" 2.8068 . no
C116 H51' 3.0671 6_555 no
C116 H130" 3.0084 . no
C216 C41 3.569(8) 4_574 no
C216 C132 3.587(7) 1_565 no
C117 H52 3.0094 6_555 no
C217 C133 3.397(7) 1_565 no
C217 C132 3.527(7) 1_565 no
C217 C41 3.402(8) 4_574 no
C218 C220 3.376(7) . no
C218 C26 3.271(6) . no
C118 H112" 2.9867 . no
C119 H130" 2.9904 . no
C119 H127 2.8901 . no
C119 H112" 2.7712 . no
C120 H135' 2.8345 . no
C120 H119 2.4511 . no
C220 C218 3.376(7) . no
C121 H134 3.0805 . no
C121 H119 2.6609 . no
C122 H128" 2.8957 . no
C122 H128 2.8624 . no
C123 H118 3.0172 6_545 no
C124 H130 2.8148 . no
C124 H131" 2.8088 . no
C224 C212 3.368(6) . no
C224 C22 3.327(8) . no
C125 H135' 2.9310 . no
C125 H119 3.0708 . no
C127 H24 3.0923 . no
C127 H119 2.7870 . no
C127 H147 2.9502 . no
C128 H122 2.6108 . no
C128 H132 2.9452 . no
C130 H124 2.8529 . no
C130 H18" 2.8812 7_556 no
C131 H53 3.0036 4_555 no
C131 H124 2.9203 . no
C134 H118 2.9861 6_545 no
C135 H148 2.7611 . no
C136 H149 2.9970 . no
C136 H132' 2.9701 . no
C137 H42 3.0398 2_545 no
C137 H140' 3.0368 . no
C138 H140' 2.9033 . no
C138 H42 3.0772 2_545 no
C139 H144 2.8733 . no
C139 H140' 2.8895 . no
C140 H139' 3.0308 . no
C140 H41' 3.0356 1_545 no
C140 H17 2.9107 . no
C141 H41' 3.0482 1_545 no
C143 H147' 3.0075 . no
C144 H132 2.9151 . no
C144 H139 2.9620 . no
C146 H111 3.0264 . no
C147 H111 2.8373 . no
C147 H110 3.0024 . no
C148 H17 2.9919 . no
C148 H136 2.9869 . no
C149 H136 2.9077 . no
C149 H111" 2.9076 1_545 no
C151 H217 2.8170 4_565 no
C151 H140 3.0038 . no
C210 H42 3.0491 2_555 no
C211 H223 2.9958 3_565 no
C212 H137' 3.0721 1_565 no
C212 H214 2.6687 . no
C212 H215 3.0385 3_575 no
C213 H220 2.6291 . no
C213 H26 2.8308 . no
C213 H136' 3.0689 1_565 no
C214 H136' 2.6680 1_565 no
C214 H212 3.0751 . no
C214 H138 3.0040 3_565 no
C215 H214 3.0987 3_575 no
C215 H139 2.9735 1_565 no
C215 H136' 3.0906 1_565 no
C215 H138 2.8395 3_565 no
C216 H132' 2.8717 1_565 no
C216 H41 2.8266 4_574 no
C217 H133 2.9980 1_565 no
C217 H41 2.6617 4_574 no
C217 H132' 2.9787 1_565 no
C218 H141 3.0663 4_564 no
C218 H220 2.7394 . no
C218 H133 2.9132 1_565 no
C219 H212 2.8468 . no
C219 H22 2.6415 . no
C220 H141 2.9910 4_564 no
C223 H34 3.0676 4_564 no
C224 H22 2.6794 . no
H111' C25 3.0278 . no
H111' H112' 2.5280 . no
H111" C15 2.8341 . no
H111" C149 2.9076 1_565 no
H111" H15 2.4248 . no
H111" H149' 2.3594 1_565 no
H111" H112 2.4725 . no
H112' H111' 2.5280 . no
H112' H123 2.5393 6_555 no
H112" C118 2.9867 . no
H112" H123 2.5674 6_555 no
H112" C119 2.7712 . no
H112" C115 3.0352 . no
H112" C114 2.8017 . no
H127' H23 2.2853 . no
H127' H147 2.4842 . no
H127' H128' 2.5235 . no
H127' C24 2.9667 . no
H127' C23 2.8405 . no
H127' H24 2.5508 . no
H127" H128 2.5210 . no
H128' H127' 2.5235 . no
H128' O31 2.7910 4_564 no
H128' C31 2.9228 4_564 no
H128" H132 2.5218 . no
H128" C122 2.8957 . no
H128" H134 2.4989 . no
H130' H131' 2.4776 . no
H130" C114 2.8176 . no
H130" C116 3.0084 . no
H130" C115 2.8068 . no
H130" C119 2.9904 . no
H130" H18" 2.5306 7_556 no
H131' H130' 2.4776 . no
H131' H53 2.3491 4_555 no
H131" H124 2.3994 . no
H131" C124 2.8088 . no
H131" H130 2.4688 . no
H13 H23 2.5816 4_565 no
H13 C23 2.8306 4_565 no
H13 C24 3.0738 4_565 no
H13 H19" 2.1717 . no
H13 C19 2.5087 . no
H13 H19' 2.4543 . no
H132' C216 2.8717 1_545 no
H132' C217 2.9787 1_545 no
H132' C136 2.9701 . no
H132' H136' 2.4005 . no
H15 C111 2.9232 . no
H15 H111" 2.4248 . no
H15 C112 2.8672 . no
H15 H112 2.3400 . no
H134' H118 2.5976 6_545 no
H135' C120 2.8345 . no
H135' C125 2.9310 . no
H135' H148 2.4722 . no
H135' H131 2.3038 . no
H17 O13 2.7560 . no
H17 H140 2.2641 . no
H17 C140 2.9107 . no
H17 La1 3.2545 . no
H17 H148' 2.4051 . no
H17 C148 2.9919 . no
H17 N11 2.5777 . no
H136' C215 3.0906 1_545 no
H136' H132' 2.4005 . no
H136' C214 2.6680 1_545 no
H136' C213 3.0689 1_545 no
H18 C113 2.9935 . no
H18 C115 2.9023 . no
H18 C11 3.0548 . no
H18 H129 2.4476 . no
H18 H115 2.2295 . no
H18 N11 2.8384 . no
H18' H150" 2.4905 . no
H18' H148' 2.4979 . no
H18' H19 2.4732 . no
H18" H130" 2.5306 7_556 no
H18" C130 2.8812 7_556 no
H18" H19" 2.4805 . no
H137' C29 3.0567 1_545 no
H137' C27 3.0380 1_545 no
H137' C28 2.9853 1_545 no
H137' C212 3.0721 1_545 no
H19 H18' 2.4732 . no
H19 H151 2.4368 . no
H19' C13 2.8202 . no
H19' H140 2.5557 . no
H19' H13 2.4543 . no
H19' H142' 2.5431 . no
H19" H13 2.1717 . no
H19" C13 2.7894 . no
H19" H18" 2.4805 . no
H19" C24 3.0805 4_565 no
H138' H140' 2.5072 . no
H138' H41' 2.5495 1_545 no
H138' O41 2.5630 2_545 no
H138' C41 2.8666 2_545 no
H138' C41 2.9799 1_545 no
H138' O41 2.5630 1_545 no
H138' H41 2.5344 2_545 no
H139' O13 2.7270 . no
H139' C140 3.0308 . no
H140' H137 2.5910 . no
H140' H41' 2.4502 1_545 no
H140' C138 2.9033 . no
H140' H138' 2.5072 . no
H140' C139 2.8895 . no
H140' O12 2.7540 . no
H140' C137 3.0368 . no
H22 C224 2.6794 . no
H22 C219 2.6415 . no
H22 C34 2.9506 4_564 no
H22 H34' 2.5646 4_564 no
H141' H221 2.3738 3_565 no
H141' O41 2.7875 2_545 no
H141' O41 2.7875 1_545 no
H23 H13 2.5816 4_564 no
H23 H127' 2.2853 . no
H142' H34' 2.5217 . no
H142' H19' 2.5431 . no
H24 H127' 2.5508 . no
H24 C127 3.0923 . no
H143' H111 2.5274 . no
H143' C16 2.9826 . no
H143' C11 2.7783 . no
H144' O31 2.5395 4_564 no
H26 H28 2.5956 . no
H26 C213 2.8308 . no
H146' H143 2.4348 . no
H28 C21 2.5782 . no
H28 C111 3.0821 . no
H28 H26 2.5956 . no
H28 C26 2.5910 . no
H147' C111 2.6973 . no
H147' H110 2.3497 . no
H147' H111 2.1484 . no
H147' C110 2.8809 . no
H147' C143 3.0075 . no
H29 H32 2.4837 . no
H29 C33 2.9906 . no
H29 C32 3.0915 . no
H148' C17 3.0717 . no
H148' C18 2.8306 . no
H148' H17 2.4051 . no
H148' H18' 2.4979 . no
H149' H111" 2.3594 1_545 no
H31 H151' 2.5919 1_565 no
H31' H151' 2.5329 1_565 no
H32 H29 2.4837 . no
H32' H42' 2.3831 . no
H150" H18' 2.4905 . no
H34 C223 3.0676 4_565 no
H34' H142' 2.5217 . no
H34' H22 2.5646 4_565 no
H151' H31 2.5919 1_545 no
H151' C31 2.9004 1_545 no
H151' H31' 2.5329 1_545 no
H151" H137 2.4981 . no
H41 C217 2.6617 4_575 no
H41 C216 2.8266 4_575 no
H41 H138' 2.5344 2_565 no
H41' C141 3.0482 1_565 no
H41' C140 3.0356 1_565 no
H41' H140' 2.4502 1_565 no
H41' H138' 2.5495 1_565 no
H42 C137 3.0398 2_565 no
H42 C138 3.0772 2_565 no
H42 C210 3.0491 2_555 no
H42' H32' 2.3831 . no
H51' C116 3.0671 6_545 no
H52 C117 3.0094 6_545 no
H53 C131 3.0036 4_554 no
H53 H131' 2.3491 4_554 no
H53' H128 2.2391 7_555 no
H53' H122 2.2588 7_555 no
H110 C114 2.9653 . no
H110 C147 3.0024 . no
H110 H127 2.5536 . no
H110 C113 2.6025 . no
H110 H147' 2.3497 . no
H110 N11 2.5060 . no
H111 C146 3.0264 . no
H111 C147 2.8373 . no
H111 H147' 2.1484 . no
H111 H143' 2.5274 . no
H112 H111" 2.4725 . no
H112 C15 2.8073 . no
H112 H15 2.3400 . no
H115 N11 2.8284 . no
H115 C11 2.4847 . no
H115 H18 2.2295 . no
H115 C18 2.7847 . no
H115 C12 2.6926 . no
H118 C134 2.9861 6_555 no
H118 C123 3.0172 6_555 no
H118 H134' 2.5976 6_555 no
H119 C120 2.4511 . no
H119 C121 2.6609 . no
H119 H127 2.1914 . no
H119 C127 2.7870 . no
H119 C125 3.0708 . no
H119 N12 2.7872 . no
H122 H53' 2.2588 7_555 no
H122 C52 3.0558 . no
H122 C128 2.6108 . no
H122 H128 2.2614 . no
H122 C53 2.8289 7_555 no
H123 H112" 2.5674 6_545 no
H123 H112' 2.5393 6_545 no
H123 C112 2.8826 6_545 no
H124 C130 2.8529 . no
H124 H131" 2.3994 . no
H124 C131 2.9203 . no
H124 H130 2.3401 . no
H126 O14 2.8007 . no
H126 La1 3.3817 . no
H126 N12 2.4842 . no
H127 H110 2.5536 . no
H127 H119 2.1914 . no
H127 C119 2.8901 . no
H128 H53' 2.2391 7_555 no
H128 H127" 2.5210 . no
H128 H122 2.2614 . no
H128 C122 2.8624 . no
H129 La1 3.9619 . no
H129 H18 2.4476 . no
H129 C114 2.9645 . no
H129 N12 2.5265 . no
H129 C113 2.6236 . no
H130 H124 2.3401 . no
H130 C124 2.8148 . no
H130 H131" 2.4688 . no
H131 H135' 2.3038 . no
H131 H148 2.5355 . no
H132 H128" 2.5218 . no
H132 C128 2.9452 . no
H132 C144 2.9151 . no
H133 C217 2.9980 1_545 no
H133 C218 2.9132 1_545 no
H133 C26 3.0443 1_545 no
H134 C121 3.0805 . no
H134 H128" 2.4989 . no
H135 H148 2.5478 . no
H136 C148 2.9869 . no
H136 H149 2.1333 . no
H136 Si1 3.3149 . no
H136 C149 2.9077 . no
H137 H151" 2.4981 . no
H137 H140' 2.5910 . no
H138 C214 3.0040 3_565 no
H138 C215 2.8396 3_565 no
H139 C215 2.9735 1_545 no
H139 H144 2.2217 . no
H139 H215 2.4446 1_545 no
H139 C144 2.9620 . no
H140 C151 3.0038 . no
H140 C19 2.8633 . no
H140 C17 2.9614 . no
H140 H17 2.2641 . no
H140 H151 2.3992 . no
H140 H19' 2.5557 . no
H141 C218 3.0663 4_565 no
H141 C220 2.9910 4_565 no
H141 H220 2.4469 4_565 no
H143 H146' 2.4348 . no
H144 H139 2.2217 . no
H144 C139 2.8733 . no
H145 H212 2.5645 3_565 no
H146 C22 2.7945 . no
H147 C127 2.9502 . no
H147 H127' 2.4842 . no
H148 H135' 2.4722 . no
H148 H131 2.5355 . no
H148 C135 2.7611 . no
H148 H135 2.5478 . no
H149 C136 2.9970 . no
H149 H136 2.1333 . no
H151 H217 2.4195 4_565 no
H151 H140 2.3992 . no
H151 H19 2.4368 . no
H211 H216 2.5420 3_575 no
H212 H215 2.4938 3_575 no
H212 H145 2.5645 3_565 no
H212 C214 3.0751 . no
H212 C219 2.8468 . no
H212 H214 2.4338 . no
H214 H212 2.4338 . no
H214 C215 3.0987 3_575 no
H214 H215 2.3596 3_575 no
H214 C212 2.6687 . no
H214 C27 2.7962 . no
H215 H139 2.4446 1_565 no
H215 C212 3.0385 3_575 no
H215 H212 2.4938 3_575 no
H215 H214 2.3596 3_575 no
H216 H211 2.5420 3_575 no
H217 C151 2.8170 4_564 no
H217 H151 2.4195 4_564 no
H218 C21 2.6581 . no
H218 C26 2.9972 . no
H220 C213 2.6291 . no
H220 H141 2.4469 4_564 no
H220 C218 2.7394 . no
H221 H141' 2.3738 3_565 no
H223 C211 2.9958 3_565 no
H224 C27 2.7765 . no

loop_
_geom_hbond_atom_site_label_D
_geom_hbond_atom_site_label_H
_geom_hbond_atom_site_label_A
_geom_hbond_distance_DH
_geom_hbond_distance_HA
_geom_hbond_distance_DA
_geom_hbond_angle_DHA
_geom_hbond_site_symmetry_A
_geom_hbond_publ_flag
C138 H138' O41 0.9900 2.5600 3.508(7) 160.00 1_545 yes
C138 H138' O41 0.9900 2.5600 3.508(7) 160.00 2_545 yes
C144 H144' O31 0.9900 2.5400 3.451(7) 153.00 4_564 yes
C110 H110 N11 1.0000 2.5100 2.990(6) 109.00 . yes
C126 H126 N12 1.0000 2.4800 2.881(6) 103.00 . yes
C129 H129 N12 1.0000 2.5300 3.008(6) 109.00 . yes

loop_
_geom_torsion_atom_site_label_1
_geom_torsion_atom_site_label_2
_geom_torsion_atom_site_label_3
_geom_torsion_atom_site_label_4
_geom_torsion
_geom_torsion_site_symmetry_1
_geom_torsion_site_symmetry_3
_geom_torsion_site_symmetry_4
_geom_torsion_publ_flag
O12 La1 O11 C132 53.3(4) . . . no
O12 La1 O11 C135 -123.0(4) . . . no
O13 La1 O11 C132 47.8(4) . . . no
O13 La1 O11 C135 -128.5(4) . . . no
O14 La1 O11 C132 -20.8(4) . . . no
O14 La1 O11 C135 162.9(4) . . . no
N11 La1 O11 C132 -118.2(4) . . . no
N11 La1 O11 C135 65.5(4) . . . no
N12 La1 O11 C132 -118.5(4) . . . no
N12 La1 O11 C135 65.2(4) . . . no
C148 La1 O11 C132 145.1(4) . . . no
C148 La1 O11 C135 -31.2(4) . . . no
O11 La1 O12 C136 55.7(3) . . . no
O11 La1 O12 C139 -136.5(4) . . . no
O13 La1 O12 C136 -127.3(3) . . . no
O13 La1 O12 C139 40.6(3) . . . no
O14 La1 O12 C136 141.6(3) . . . no
O14 La1 O12 C139 -50.6(3) . . . no
N11 La1 O12 C136 -137.3(3) . . . no
N11 La1 O12 C139 30.5(5) . . . no
N12 La1 O12 C136 74.7(4) . . . no
N12 La1 O12 C139 -117.5(4) . . . no
C148 La1 O12 C136 -29.4(3) . . . no
C148 La1 O12 C139 138.4(4) . . . no
O11 La1 O13 C140 69.0(3) . . . no
O11 La1 O13 C143 -111.7(3) . . . no
O12 La1 O13 C140 63.5(3) . . . no
O12 La1 O13 C143 -117.1(3) . . . no
O14 La1 O13 C140 136.5(3) . . . no
O14 La1 O13 C143 -44.2(3) . . . no
N11 La1 O13 C140 -121.5(3) . . . no
N11 La1 O13 C143 57.9(3) . . . no
N12 La1 O13 C140 -128.7(3) . . . no
N12 La1 O13 C143 50.7(4) . . . no
C148 La1 O13 C140 -24.8(3) . . . no
C148 La1 O13 C143 154.5(3) . . . no
O11 La1 O14 C144 45.6(5) . . . no
O11 La1 O14 C147 -141.3(3) . . . no
O12 La1 O14 C144 -31.5(5) . . . no
O12 La1 O14 C147 141.6(3) . . . no
O13 La1 O14 C144 -105.5(5) . . . no
O13 La1 O14 C147 67.6(3) . . . no
N11 La1 O14 C144 177.7(5) . . . no
N11 La1 O14 C147 -9.3(3) . . . no
N12 La1 O14 C144 124.9(5) . . . no
N12 La1 O14 C147 -62.1(3) . . . no
O11 La1 N11 C11 173.7(4) . . . no
O11 La1 N11 C113 -3.3(3) . . . no
O12 La1 N11 C11 10.9(6) . . . no
O12 La1 N11 C113 -166.1(2) . . . no
O13 La1 N11 C11 1.1(4) . . . no
O13 La1 N11 C113 -176.0(3) . . . no
O14 La1 N11 C11 84.7(4) . . . no
O14 La1 N11 C113 -92.3(3) . . . no
N12 La1 N11 C11 174.1(5) . . . no
N12 La1 N11 C113 -3.0(2) . . . no
C148 La1 N11 C11 -95.2(5) . . . no
C148 La1 N11 C113 87.8(3) . . . no
O11 La1 N12 C113 -177.3(3) . . . no
O11 La1 N12 C120 -11.8(4) . . . no
O12 La1 N12 C113 164.1(2) . . . no
O12 La1 N12 C120 -30.4(6) . . . no
O13 La1 N12 C113 11.9(3) . . . no
O13 La1 N12 C120 177.4(4) . . . no
O14 La1 N12 C113 102.1(3) . . . no
O14 La1 N12 C120 -92.4(4) . . . no
N11 La1 N12 C113 3.0(2) . . . no
N11 La1 N12 C120 168.5(5) . . . no
C148 La1 N12 C113 -93.0(3) . . . no
C148 La1 N12 C120 72.5(4) . . . no
O11 La1 C148 Si1 -101.8(5) . . . no
O12 La1 C148 Si1 -26.5(5) . . . no
O13 La1 C148 Si1 47.0(5) . . . no
N11 La1 C148 Si1 125.8(5) . . . no
N12 La1 C148 Si1 178.5(5) . . . no
C149 Si1 C148 La1 79.6(6) . . . no
C151 Si1 C148 La1 -41.0(6) . . . no
C150 Si1 C148 La1 -158.7(5) . . . no
La1 O11 C132 C133 178.7(3) . . . no
C135 O11 C132 C133 -4.6(5) . . . no
La1 O11 C135 C134 -156.9(3) . . . no
C132 O11 C135 C134 26.2(5) . . . no
C139 O12 C136 C137 -38.3(4) . . . no
La1 O12 C139 C138 -138.5(4) . . . no
C136 O12 C139 C138 30.7(5) . . . no
La1 O12 C136 C137 132.3(4) . . . no
C143 O13 C140 C141 9.8(5) . . . no
La1 O13 C143 C142 -164.9(3) . . . no
La1 O13 C140 C141 -170.7(3) . . . no
C140 O13 C143 C142 14.6(5) . . . no
La1 O14 C147 C146 -138.4(3) . . . no
C147 O14 C144 C145 -39.6(5) . . . no
C144 O14 C147 C146 37.5(5) . . . no
La1 O14 C144 C145 133.7(5) . . . no
C34 O31 C31 C32 18.7(7) . . . no
C31 O31 C34 C33 2.2(8) . . . no
C41 O41 C41 C42 -10.6(6) 2_555 . . no
La1 N11 C113 N12 4.9(4) . . . no
C11 N11 C113 C114 6.4(6) . . . no
C113 N11 C11 C12 -116.6(5) . . . no
C113 N11 C11 C16 66.8(6) . . . no
La1 N11 C113 C114 -175.8(4) . . . no
C11 N11 C113 N12 -172.9(4) . . . no
La1 N11 C11 C12 66.9(6) . . . no
La1 N11 C11 C16 -109.7(5) . . . no
La1 N12 C120 C125 -96.7(5) . . . no
C120 N12 C113 N11 -173.3(4) . . . no
C113 N12 C120 C121 -116.5(5) . . . no
La1 N12 C113 N11 -4.9(4) . . . no
C120 N12 C113 C114 7.3(7) . . . no
C113 N12 C120 C125 66.0(6) . . . no
La1 N12 C113 C114 175.7(3) . . . no
La1 N12 C120 C121 80.9(5) . . . no
N11 C11 C16 C110 3.3(8) . . . no
N11 C11 C12 C17 0.9(7) . . . no
C16 C11 C12 C17 177.5(5) . . . no
C16 C11 C12 C13 -3.9(7) . . . no
C12 C11 C16 C110 -173.3(5) . . . no
C12 C11 C16 C15 3.9(7) . . . no
N11 C11 C12 C13 179.5(4) . . . no
N11 C11 C16 C15 -179.6(5) . . . no
C17 C12 C13 C14 179.6(5) . . . no
C13 C12 C17 C19 24.6(7) . . . no
C11 C12 C17 C19 -156.8(5) . . . no
C11 C12 C13 C14 1.0(8) . . . no
C13 C12 C17 C18 -99.7(5) . . . no
C11 C12 C17 C18 78.9(5) . . . no
C12 C13 C14 C15 1.9(8) . . . no
C13 C14 C15 C16 -1.9(8) . . . no
C14 C15 C16 C110 176.3(5) . . . no
C14 C15 C16 C11 -1.0(8) . . . no
C15 C16 C110 C112 60.7(6) . . . no
C15 C16 C110 C111 -61.7(6) . . . no
C11 C16 C110 C111 115.5(5) . . . no
C11 C16 C110 C112 -122.1(5) . . . no
C112 C110 C111 H111 -176.59 . . . no
H110 C110 C111 H111' -54.32 . . . no
C112 C110 C111 H111" -56.68 . . . no
C111 C110 C112 H112' -60.13 . . . no
C112 C110 C111 H111' 63.35 . . . no
H110 C110 C111 H111" -174.35 . . . no
H110 C110 C111 H111 65.74 . . . no
C111 C110 C112 H112" 179.97 . . . no
C16 C110 C111 H111 -53.02 . . . no
H110 C110 C112 H112 177.47 . . . no
C16 C110 C112 H112' 176.26 . . . no
C16 C110 C112 H112 -63.76 . . . no
C16 C110 C112 H112" 56.36 . . . no
H110 C110 C112 H112' 57.49 . . . no
C16 C110 C111 H111' -173.08 . . . no
C16 C110 C111 H111" 66.89 . . . no
H110 C110 C112 H112" -62.40 . . . no
C111 C110 C112 H112 59.85 . . . no
C115 C114 C119 H119 179.11 . . . no
C113 C114 C115 H115 -0.03 . . . no
C113 C114 C119 H119 -0.26 . . . no
C119 C114 C115 H115 -179.41 . . . no
H115 C115 C116 C117 180.00 . . . no
C114 C115 C116 H116 179.97 . . . no
H115 C115 C116 H116 -0.04 . . . no
C115 C116 C117 H117 179.82 . . . no
H116 C116 C117 H117 -0.15 . . . no
H116 C116 C117 C118 179.79 . . . no
C116 C117 C118 H118 179.92 . . . no
H117 C117 C118 C119 179.83 . . . no
H117 C117 C118 H118 -0.15 . . . no
C117 C118 C119 H119 -179.33 . . . no
H118 C118 C119 C114 -179.30 . . . no
H118 C118 C119 H119 0.65 . . . no
C122 C121 C126 H126 153.19 . . . no
C22 C21 B2 C219 -9.2(7) . . . no
C126 C121 C122 H122 -1.55 . . . no
C120 C121 C126 H126 -29.81 . . . no
C22 C21 C26 C25 -1.2(7) . . . no
C26 C21 C22 C23 1.3(7) . . . no
B2 C21 C22 C23 -179.2(5) . . . no
C22 C21 B2 C27 108.9(5) . . . no
C22 C21 B2 C213 -129.1(5) . . . no
C120 C121 C122 H122 -178.67 . . . no
C26 C21 B2 C27 -71.6(6) . . . no
C26 C21 B2 C213 50.3(6) . . . no
B2 C21 C26 C25 179.3(5) . . . no
C26 C21 B2 C219 170.2(4) . . . no
H122 C122 C123 C124 -177.61 . . . no
C21 C22 C23 C24 -0.3(7) . . . no
H122 C122 C123 H123 2.37 . . . no
C121 C122 C123 H123 -177.56 . . . no
H123 C123 C124 C125 177.52 . . . no
H123 C123 C124 H124 -2.49 . . . no
C22 C23 C24 C25 -0.9(7) . . . no
C122 C123 C124 H124 177.48 . . . no
H124 C124 C125 C129 -1.18 . . . no
C23 C24 C25 C26 1.0(7) . . . no
H124 C124 C125 C120 178.83 . . . no
C120 C125 C129 H129 -1.99 . . . no
C24 C25 C26 C21 0.1(8) . . . no
C124 C125 C129 H129 178.02 . . . no
C128 C126 C127 H127" -68.62 . . . no
C121 C126 C128 H128' 165.29 . . . no
C121 C126 C128 H128" 45.30 . . . no
H126 C126 C128 H128 167.01 . . . no
H126 C126 C128 H128" -73.04 . . . no
C128 C126 C127 H127' 51.34 . . . no
C121 C126 C127 H127" 58.66 . . . no
C128 C126 C127 H127 171.36 . . . no
H126 C126 C127 H127 55.58 . . . no
C121 C126 C127 H127 -61.37 . . . no
H126 C126 C128 H128' 46.95 . . . no
C121 C126 C128 H128 -74.66 . . . no
C127 C126 C128 H128 51.17 . . . no
H126 C126 C127 H127' -64.45 . . . no
H126 C126 C127 H127" 175.60 . . . no
C127 C126 C128 H128' -68.88 . . . no
C127 C126 C128 H128" 171.13 . . . no
C121 C126 C127 H127' 178.61 . . . no
C28 C27 B2 C213 -112.1(5) . . . no
C212 C27 B2 C21 -170.8(4) . . . no
C28 C27 B2 C21 6.3(6) . . . no
C212 C27 C28 C29 0.8(7) . . . no
C212 C27 B2 C213 70.8(6) . . . no
C212 C27 B2 C219 -50.0(6) . . . no
B2 C27 C28 C29 -176.4(5) . . . no
C28 C27 B2 C219 127.1(5) . . . no
C28 C27 C212 C211 0.1(6) . . . no
B2 C27 C212 C211 177.5(4) . . . no
C27 C28 C29 C210 -1.7(8) . . . no
C130 C129 C131 H131' 58.64 . . . no
C130 C129 C131 H131" -61.43 . . . no
C125 C129 C130 H130" 54.55 . . . no
C131 C129 C130 H130" 178.03 . . . no
C131 C129 C130 H130 58.04 . . . no
H129 C129 C131 H131 61.36 . . . no
C125 C129 C130 H130' 174.63 . . . no
H129 C129 C130 H130 175.36 . . . no
C125 C129 C130 H130 -65.44 . . . no
C131 C129 C130 H130' -61.89 . . . no
C28 C29 C210 C211 1.6(8) . . . no
C125 C129 C131 H131 -57.49 . . . no
H129 C129 C131 H131" -178.76 . . . no
H129 C129 C131 H131' -58.69 . . . no
C130 C129 C131 H131 178.68 . . . no
H129 C129 C130 H130' 55.43 . . . no
H129 C129 C130 H130" -64.65 . . . no
C125 C129 C131 H131' -177.53 . . . no
C125 C129 C131 H131" 62.39 . . . no
O11 C132 C133 H133' -138.58 . . . no
H132 C132 C133 C134 100.72 . . . no
O11 C132 C133 H133 100.40 . . . no
H132 C132 C133 H133 -139.72 . . . no
H132' C132 C133 H133 -19.34 . . . no
H132' C132 C133 C134 -138.90 . . . no
H132' C132 C133 H133' 101.67 . . . no
H132 C132 C133 H133' -18.71 . . . no
H133' C133 C134 H134 34.64 . . . no
H133 C133 C134 C135 -85.36 . . . no
C132 C133 C134 H134' 153.22 . . . no
H133' C133 C134 C135 153.60 . . . no
H133 C133 C134 H134 155.68 . . . no
C132 C133 C134 H134 -84.73 . . . no
H133 C133 C134 H134' 33.64 . . . no
H133' C133 C134 H134' -87.41 . . . no
H134' C134 C135 H135 -36.79 . . . no
C133 C134 C135 H135' -156.57 . . . no
H134 C134 C135 H135' -37.66 . . . no
H134 C134 C135 H135 -158.92 . . . no
C133 C134 C135 H135 82.17 . . . no
H134' C134 C135 O11 -156.21 . . . no
H134' C134 C135 H135' 84.47 . . . no
H134 C134 C135 O11 81.66 . . . no
H136' C136 C137 H137 151.30 . . . no
H136 C136 C137 C138 149.67 . . . no
H136 C136 C137 H137 30.16 . . . no
H136 C136 C137 H137' -91.03 . . . no
H136' C136 C137 C138 -89.18 . . . no
H136' C136 C137 H137' 30.12 . . . no
O12 C136 C137 H137' 149.62 . . . no
O12 C136 C137 H137 -89.19 . . . no
H137 C137 C138 H138' -11.93 . . . no
H137' C137 C138 C139 -131.05 . . . no
H137 C137 C138 C139 107.66 . . . no
C136 C137 C138 H138' -131.40 . . . no
H137' C137 C138 H138' 109.36 . . . no
C136 C137 C138 H138 107.97 . . . no
H137 C137 C138 H138 -132.56 . . . no
H137' C137 C138 H138 -11.27 . . . no
H138 C138 C139 H139 -11.05 . . . no
C137 C138 C139 H139 108.70 . . . no
H138 C138 C139 H139' 109.05 . . . no
H138 C138 C139 O12 -130.93 . . . no
H138' C138 C139 H139 -131.75 . . . no
C137 C138 C139 H139' -131.19 . . . no
H138' C138 C139 O12 108.37 . . . no
H138' C138 C139 H139' -11.65 . . . no
O13 C140 C141 H141 -149.05 . . . no
H140' C140 C141 H141 91.10 . . . no
H140 C140 C141 C142 89.91 . . . no
H140' C140 C141 C142 -149.77 . . . no
O13 C140 C141 H141' 89.20 . . . no
H140 C140 C141 H141' -150.97 . . . no
H140 C140 C141 H141 -29.22 . . . no
H140' C140 C141 H141' -30.65 . . . no
H141' C141 C142 H142' 159.90 . . . no
H141 C141 C142 C143 157.17 . . . no
H141 C141 C142 H142' 38.25 . . . no
H141' C141 C142 H142 37.74 . . . no
H141 C141 C142 H142 -83.91 . . . no
C140 C141 C142 H142 156.91 . . . no
C140 C141 C142 H142' -80.93 . . . no
H141' C141 C142 C143 -81.17 . . . no
H142' C142 C143 H143' -33.19 . . . no
H142 C142 C143 O13 -151.43 . . . no
H142 C142 C143 H143' 88.93 . . . no
C141 C142 C143 H143' -152.11 . . . no
C141 C142 C143 H143 87.19 . . . no
H142' C142 C143 O13 86.46 . . . no
H142' C142 C143 H143 -153.88 . . . no
H142 C142 C143 H143 -31.77 . . . no
H144' C144 C145 C146 -93.36 . . . no
H144 C144 C145 C146 146.01 . . . no
H144 C144 C145 H145 26.78 . . . no
H144' C144 C145 H145 147.42 . . . no
O14 C144 C145 H145' 145.73 . . . no
O14 C144 C145 H145 -92.91 . . . no
H144' C144 C145 H145' 26.06 . . . no
H144 C144 C145 H145' -94.57 . . . no
H145' C145 C146 C147 -123.12 . . . no
H145' C145 C146 H146 -3.79 . . . no
H145 C145 C146 C147 115.48 . . . no
C144 C145 C146 H146' -123.32 . . . no
C144 C145 C146 H146 115.59 . . . no
H145 C145 C146 H146' -4.10 . . . no
H145' C145 C146 H146' 117.30 . . . no
H145 C145 C146 H146 -125.18 . . . no
H146' C146 C147 H147' -20.59 . . . no
H146' C146 C147 H147 -140.62 . . . no
H146 C146 C147 H147' 100.62 . . . no
H146 C146 C147 O14 -139.49 . . . no
H146 C146 C147 H147 -19.40 . . . no
C145 C146 C147 H147' -140.10 . . . no
C145 C146 C147 H147 99.87 . . . no
H146' C146 C147 O14 99.30 . . . no
C29 C210 C211 C212 -0.7(7) . . . no
C210 C211 C212 C27 -0.2(7) . . . no
C214 C213 B2 C27 -22.2(7) . . . no
C214 C213 B2 C219 97.1(6) . . . no
C218 C213 B2 C27 160.8(4) . . . no
C214 C213 B2 C21 -142.1(5) . . . no
C218 C213 C214 C215 0.4(7) . . . no
C218 C213 B2 C21 41.0(6) . . . no
C218 C213 B2 C219 -79.9(6) . . . no
B2 C213 C218 C217 177.1(5) . . . no
B2 C213 C214 C215 -176.7(5) . . . no
C214 C213 C218 C217 -0.2(7) . . . no
C213 C214 C215 C216 -0.3(7) . . . no
C214 C215 C216 C217 0.0(7) . . . no
C215 C216 C217 C218 0.2(7) . . . no
C216 C217 C218 C213 -0.1(7) . . . no
C224 C219 B2 C21 73.2(6) . . . no
C224 C219 B2 C27 -46.2(6) . . . no
C224 C219 B2 C213 -168.7(5) . . . no
C224 C219 C220 C221 -2.0(8) . . . no
C220 C219 B2 C27 136.0(5) . . . no
C220 C219 B2 C213 13.5(8) . . . no
B2 C219 C224 C223 -177.4(5) . . . no
B2 C219 C220 C221 175.9(5) . . . no
C220 C219 C224 C223 0.6(8) . . . no
C220 C219 B2 C21 -104.6(6) . . . no
C219 C220 C221 C222 1.2(9) . . . no
C220 C221 C222 C223 1.1(8) . . . no
C221 C222 C223 C224 -2.4(8) . . . no
C222 C223 C224 C219 1.6(8) . . . no
C53 C51 C52 C53 -4(2) . . 7_555 no
C52 C51 C53 C52 4(2) . . 7_555 no
C51 C52 C53 C51 3.1(19) . 7_555 7_555 no
O31 C31 C32 C33 -32.2(8) . . . no
C31 C32 C33 C34 32.0(8) . . . no
C32 C33 C34 O31 -21.6(8) . . . no
O41 C41 C42 C42 26.9(7) . . 2_555 no
C41 C42 C42 C41 -32.6(7) . 2_555 2_555 no
